data_4339194
loop_
_publ_author_name
'Wolf, Robert'
'Ni, Chengbao'
'Nguyen, Tailuan'
'Brynda, Marcin'
'Long, Gary J.'
'Sutton, Andrew D.'
'Fischer, Roland C.'
'Fettinger, J. C.'
'Hellman, Matthew'
'Pu, Lihung'
'Power, Philip P.'

_publ_section_title
;
 Substituent effects in formally quintuple-bonded ArCrCrAr compounds (Ar =
 terphenyl) and related species.
;
_journal_issue 26
_journal_name_full 'Inorganic chemistry'
_journal_page_first 11277
_journal_page_last 11290
_journal_paper_doi 10.1021/ic702112e
_journal_volume 46
_journal_year 2007
_chemical_formula_sum 'C106 H165 Cr2'
_chemical_formula_weight 1543.38
_chemical_name_systematic
; 
 ? 
;
_space_group_IT_number 2
_symmetry_cell_setting triclinic
_symmetry_space_group_name_Hall '-P 1'
_symmetry_space_group_name_H-M 'P -1'
_atom_sites_solution_hydrogens geom
_atom_sites_solution_primary direct
_atom_sites_solution_secondary difmap
_audit_creation_method SHELXL-97
_cell_angle_alpha 90.9150(10)
_cell_angle_beta 93.2080(10)
_cell_angle_gamma 90.8610(10)
_cell_formula_units_Z 4
_cell_length_a 19.0106(12)
_cell_length_b 19.0748(12)
_cell_length_c 26.7964(17)
_cell_measurement_reflns_used 8228
_cell_measurement_temperature 90(2)
_cell_measurement_theta_max 27.4033
_cell_measurement_theta_min 2.9264
_cell_volume 9699.3(11)
_computing_cell_refinement 'SAINT (7.16b) (Bruker, 2004)'
_computing_data_collection 'Apex2 (1.0.27) (Bruker, 2004)'
_computing_data_reduction 'SAINT (7.16b) (Bruker, 2004)'
_computing_molecular_graphics 'SHELXTL 5.1, XP (Sheldrick, 1994)'
_computing_publication_material 'WinGX v1.64.59 (Farrugia, 1999)'
_computing_structure_refinement 'SHELXL-97 (Sheldrick, 1997)'
_computing_structure_solution 'SHELXS-97 (Sheldrick, 1990)'
_diffrn_ambient_temperature 293(2)
_diffrn_measured_fraction_theta_full 0.997
_diffrn_measured_fraction_theta_max 0.997
_diffrn_measurement_device_type 'Bruker SMART APEXII'
_diffrn_measurement_method '\w and \f'
_diffrn_radiation_monochromator graphite
_diffrn_radiation_source 'fine-focus sealed tube'
_diffrn_radiation_type MoK\a
_diffrn_radiation_wavelength 0.71073
_diffrn_reflns_av_R_equivalents 0.0468
_diffrn_reflns_av_sigmaI/netI 0.0557
_diffrn_reflns_limit_h_max 24
_diffrn_reflns_limit_h_min -24
_diffrn_reflns_limit_k_max 24
_diffrn_reflns_limit_k_min -24
_diffrn_reflns_limit_l_max 34
_diffrn_reflns_limit_l_min -34
_diffrn_reflns_number 125305
_diffrn_reflns_theta_full 27.48
_diffrn_reflns_theta_max 27.48
_diffrn_reflns_theta_min 2.90
_exptl_absorpt_coefficient_mu 0.267
_exptl_absorpt_correction_type 'Empirical, Twinabs (multi-scan)'
_exptl_absorpt_process_details 'TWINABS V1.05 (Sheldrick, 2003 (private commu'
_exptl_crystal_colour 'dark red'
_exptl_crystal_density_diffrn 1.057
_exptl_crystal_density_method 'not measured'
_exptl_crystal_description plate
_exptl_crystal_F_000 3396
_exptl_crystal_size_max 0.67
_exptl_crystal_size_mid 0.62
_exptl_crystal_size_min 0.12
_refine_diff_density_max 0.902
_refine_diff_density_min -0.554
_refine_diff_density_rms 0.067
_refine_ls_extinction_method none
_refine_ls_goodness_of_fit_ref 1.021
_refine_ls_hydrogen_treatment mixed
_refine_ls_matrix_type full
_refine_ls_number_parameters 1974
_refine_ls_number_reflns 44364
_refine_ls_number_restraints 69
_refine_ls_restrained_S_all 1.027
_refine_ls_R_factor_all 0.1035
_refine_ls_R_factor_gt 0.0758
_refine_ls_shift/su_max 0.210
_refine_ls_shift/su_mean 0.007
_refine_ls_structure_factor_coef Fsqd
_refine_ls_weighting_details 'calc w=1/[\s^2^(Fo^2^)+(0.0708P)^2^+16.2053P] where P=(Fo^2^+2Fc^2^)/3'
_refine_ls_weighting_scheme calc
_refine_ls_wR_factor_gt 0.1808
_refine_ls_wR_factor_ref 0.1966
_reflns_number_gt 32117
_reflns_number_total 44364
_reflns_threshold_expression >2sigma(I)
_cod_data_source_file 8.cif
_cod_data_source_block rw30
_cod_original_sg_symbol_H-M P-1
_cod_database_code 4339194

loop_
_symmetry_equiv_pos_as_xyz
'x, y, z'
'-x, -y, -z'

loop_
_atom_site_label
_atom_site_type_symbol
_atom_site_fract_x
_atom_site_fract_y
_atom_site_fract_z
_atom_site_U_iso_or_equiv
_atom_site_adp_type
_atom_site_occupancy
_atom_site_symmetry_multiplicity
_atom_site_calc_flag
_atom_site_refinement_flags
_atom_site_disorder_assembly
_atom_site_disorder_group
Cr1 Cr 0.20473(2) 0.27683(2) 0.240793(16) 0.02359(10) Uani 1 1 d . . .
Cr2 Cr 0.05306(2) 0.33911(2) 0.343127(16) 0.02272(10) Uani 1 1 d . B .
C1 C 0.15268(14) 0.31930(15) 0.30939(10) 0.0252(6) Uani 1 1 d . . .
C2 C 0.09647(14) 0.27968(15) 0.28322(10) 0.0258(6) Uani 1 1 d . . .
H2 H 0.1017 0.2318 0.2780 0.031 Uiso 1 1 calc R . .
C6 C 0.14229(15) 0.39270(15) 0.31516(11) 0.0287(6) Uani 1 1 d . . .
H6 H 0.1774 0.4202 0.3317 0.034 Uiso 1 1 calc R . .
C5 C 0.08004(16) 0.42486(16) 0.29642(11) 0.0323(6) Uani 1 1 d . . .
H5 H 0.0748 0.4730 0.3006 0.039 Uiso 1 1 calc R . .
C4 C 0.02583(15) 0.38468(17) 0.27149(11) 0.0311(6) Uani 1 1 d . . .
H4 H -0.0149 0.4063 0.2592 0.037 Uiso 1 1 calc R . .
C3 C 0.03304(14) 0.31214(16) 0.26518(10) 0.0286(6) Uani 1 1 d . . .
H3 H -0.0032 0.2854 0.2494 0.034 Uiso 1 1 calc R . .
C7 C 0.21966(15) 0.28417(18) 0.31887(11) 0.0309(6) Uani 1 1 d . . .
H7B H 0.2166(16) 0.2371(17) 0.3319(11) 0.024(8) Uiso 1 1 d . . .
H7A H 0.2569(18) 0.3155(18) 0.3371(13) 0.037(9) Uiso 1 1 d . . .
C101 C 0.29640(13) 0.25415(13) 0.20750(10) 0.0213(5) Uani 1 1 d . . .
C102 C 0.36876(13) 0.24590(13) 0.22008(10) 0.0217(5) Uani 1 1 d . . .
C103 C 0.41540(13) 0.23000(14) 0.18272(10) 0.0240(5) Uani 1 1 d . . .
C104 C 0.38816(14) 0.22175(14) 0.13322(11) 0.0261(6) Uani 1 1 d . . .
H104 H 0.4191 0.2110 0.1086 0.031 Uiso 1 1 calc R . .
C105 C 0.31712(14) 0.22893(14) 0.11919(10) 0.0242(5) Uani 1 1 d . . .
C106 C 0.27221(13) 0.24544(13) 0.15741(10) 0.0210(5) Uani 1 1 d . . .
C107 C 0.39203(13) 0.25337(14) 0.27427(10) 0.0220(5) Uani 1 1 d . . .
C108 C 0.40538(14) 0.32001(14) 0.29692(11) 0.0253(6) Uani 1 1 d . . .
C109 C 0.42162(15) 0.32525(15) 0.34779(11) 0.0285(6) Uani 1 1 d . . .
H109 H 0.4312 0.3693 0.3622 0.034 Uiso 1 1 calc R . .
C110 C 0.42412(15) 0.26661(16) 0.37813(11) 0.0290(6) Uani 1 1 d . . .
C111 C 0.41146(15) 0.20127(15) 0.35549(11) 0.0300(6) Uani 1 1 d . . .
H111 H 0.4135 0.1615 0.3752 0.036 Uiso 1 1 calc R . .
C112 C 0.39577(14) 0.19328(14) 0.30431(11) 0.0260(6) Uani 1 1 d . . .
C113 C 0.19353(13) 0.25645(14) 0.14925(10) 0.0217(5) Uani 1 1 d . . .
C114 C 0.16672(13) 0.32486(14) 0.14430(10) 0.0235(5) Uani 1 1 d . . .
C115 C 0.09368(14) 0.33373(15) 0.13887(11) 0.0272(6) Uani 1 1 d . . .
H115 H 0.0763 0.3788 0.1355 0.033 Uiso 1 1 calc R . .
C116 C 0.04631(14) 0.27763(16) 0.13834(10) 0.0272(6) Uani 1 1 d . . .
C117 C 0.07349(14) 0.21109(16) 0.14468(11) 0.0302(6) Uani 1 1 d . . .
H117 H 0.0423 0.1731 0.1451 0.036 Uiso 1 1 calc R . .
C118 C 0.14554(14) 0.19865(15) 0.15041(11) 0.0264(6) Uani 1 1 d . . .
C119 C 0.29132(15) 0.22080(17) 0.06474(11) 0.0329(7) Uani 1 1 d . . .
H119 H 0.2400 0.2257 0.0630 0.039 Uiso 1 1 calc R . .
C120 C 0.32219(18) 0.2793(2) 0.03366(12) 0.0417(8) Uani 1 1 d . . .
H12A H 0.3054 0.2735 -0.0006 0.063 Uiso 1 1 calc R . .
H12B H 0.3727 0.2771 0.0359 0.063 Uiso 1 1 calc R . .
H12C H 0.3079 0.3240 0.0462 0.063 Uiso 1 1 calc R . .
C121 C 0.30752(19) 0.1485(2) 0.04331(14) 0.0471(9) Uani 1 1 d . . .
H12D H 0.2904 0.1453 0.0089 0.071 Uiso 1 1 calc R . .
H12E H 0.2848 0.1130 0.0620 0.071 Uiso 1 1 calc R . .
H12F H 0.3575 0.1416 0.0455 0.071 Uiso 1 1 calc R . .
C122 C 0.49442(14) 0.22215(16) 0.19446(11) 0.0296(6) Uani 1 1 d . . .
H122 H 0.5038 0.2305 0.2304 0.036 Uiso 1 1 calc R . .
C123 C 0.53745(16) 0.27589(18) 0.16676(14) 0.0404(8) Uani 1 1 d . . .
H12G H 0.5221 0.3223 0.1747 0.061 Uiso 1 1 calc R . .
H12H H 0.5308 0.2674 0.1314 0.061 Uiso 1 1 calc R . .
H12I H 0.5865 0.2718 0.1768 0.061 Uiso 1 1 calc R . .
C124 C 0.51916(16) 0.14848(18) 0.18191(15) 0.0441(8) Uani 1 1 d . . .
H12J H 0.5689 0.1455 0.1900 0.066 Uiso 1 1 calc R . .
H12K H 0.5097 0.1388 0.1469 0.066 Uiso 1 1 calc R . .
H12L H 0.4944 0.1149 0.2010 0.066 Uiso 1 1 calc R . .
C125 C 0.40131(15) 0.38650(14) 0.26614(11) 0.0285(6) Uani 1 1 d . . .
H125 H 0.3841 0.3733 0.2321 0.034 Uiso 1 1 calc R . .
C126 C 0.47408(17) 0.42138(17) 0.26328(13) 0.0388(7) Uani 1 1 d . . .
H12M H 0.4700 0.4629 0.2437 0.058 Uiso 1 1 calc R . .
H12N H 0.5053 0.3894 0.2480 0.058 Uiso 1 1 calc R . .
H12O H 0.4926 0.4337 0.2964 0.058 Uiso 1 1 calc R . .
C127 C 0.34967(17) 0.43914(17) 0.28695(14) 0.0396(7) Uani 1 1 d . . .
H12P H 0.3483 0.4801 0.2666 0.059 Uiso 1 1 calc R . .
H12Q H 0.3649 0.4522 0.3206 0.059 Uiso 1 1 calc R . .
H12R H 0.3035 0.4180 0.2866 0.059 Uiso 1 1 calc R . .
C128 C 0.37859(15) 0.12082(15) 0.28190(11) 0.0295(6) Uani 1 1 d . . .
H128 H 0.3850 0.1232 0.2459 0.035 Uiso 1 1 calc R . .
C129 C 0.42728(17) 0.06414(16) 0.30275(14) 0.0397(8) Uani 1 1 d . . .
H12S H 0.4754 0.0775 0.2982 0.060 Uiso 1 1 calc R . .
H12T H 0.4165 0.0205 0.2854 0.060 Uiso 1 1 calc R . .
H12U H 0.4206 0.0588 0.3377 0.060 Uiso 1 1 calc R . .
C130 C 0.30216(17) 0.10080(17) 0.28819(16) 0.0465(9) Uani 1 1 d . . .
H13A H 0.2925 0.0551 0.2736 0.070 Uiso 1 1 calc R . .
H13B H 0.2722 0.1344 0.2718 0.070 Uiso 1 1 calc R . .
H13C H 0.2934 0.1002 0.3231 0.070 Uiso 1 1 calc R . .
C131 C 0.43941(18) 0.27350(17) 0.43400(11) 0.0364(7) Uani 1 1 d . . .
H131 H 0.4320 0.2271 0.4481 0.044 Uiso 1 1 calc R . .
C132 C 0.4799(2) 0.6848(2) 0.01185(15) 0.0588(11) Uani 1 1 d . . .
H13D H 0.4621 0.6848 -0.0224 0.088 Uiso 1 1 calc R . .
H13E H 0.4555 0.6495 0.0296 0.088 Uiso 1 1 calc R . .
H13F H 0.5293 0.6751 0.0133 0.088 Uiso 1 1 calc R . .
C13A C 0.51561(19) 0.2947(2) 0.44672(13) 0.0484(9) Uani 1 1 d . . .
H13G H 0.5236 0.2983 0.4824 0.073 Uiso 1 1 calc R . .
H13H H 0.5254 0.3392 0.4321 0.073 Uiso 1 1 calc R . .
H13I H 0.5461 0.2600 0.4337 0.073 Uiso 1 1 calc R . .
C133 C 0.3889(2) 0.3233(2) 0.45823(13) 0.0454(8) Uani 1 1 d . . .
H13J H 0.4000 0.3261 0.4936 0.068 Uiso 1 1 calc R . .
H13K H 0.3414 0.3061 0.4521 0.068 Uiso 1 1 calc R . .
H13L H 0.3934 0.3690 0.4442 0.068 Uiso 1 1 calc R . .
C134 C 0.17057(16) 0.12356(15) 0.15592(13) 0.0359(7) Uani 1 1 d . . .
H134 H 0.2220 0.1248 0.1608 0.043 Uiso 1 1 calc R . .
C135 C 0.14038(18) 0.08817(18) 0.20147(15) 0.0471(9) Uani 1 1 d . . .
H13M H 0.1573 0.0411 0.2039 0.071 Uiso 1 1 calc R . .
H13N H 0.0899 0.0871 0.1977 0.071 Uiso 1 1 calc R . .
H13O H 0.1551 0.1142 0.2313 0.071 Uiso 1 1 calc R . .
C136 C 0.1509(2) 0.08056(19) 0.10834(16) 0.0528(10) Uani 1 1 d . . .
H13P H 0.1673 0.0335 0.1123 0.079 Uiso 1 1 calc R . .
H13Q H 0.1725 0.1015 0.0805 0.079 Uiso 1 1 calc R . .
H13R H 0.1007 0.0798 0.1023 0.079 Uiso 1 1 calc R . .
C137 C 0.21470(14) 0.38912(14) 0.14182(11) 0.0268(6) Uani 1 1 d . . .
H137 H 0.2636 0.3734 0.1442 0.032 Uiso 1 1 calc R . .
C138 C 0.20503(18) 0.44043(17) 0.18494(13) 0.0398(7) Uani 1 1 d . . .
H13S H 0.2362 0.4801 0.1822 0.060 Uiso 1 1 calc R . .
H13T H 0.2157 0.4176 0.2161 0.060 Uiso 1 1 calc R . .
H13U H 0.1572 0.4559 0.1838 0.060 Uiso 1 1 calc R . .
C139 C 0.46817(18) 0.7571(2) 0.03603(12) 0.0433(8) Uani 1 1 d . C .
H139 H 0.4173 0.7652 0.0347 0.052 Uiso 1 1 calc R . .
C13B C 0.20248(18) 0.42646(18) 0.09227(13) 0.0404(8) Uani 1 1 d . . .
H13V H 0.2334 0.4666 0.0916 0.061 Uiso 1 1 calc R . .
H13W H 0.1545 0.4413 0.0888 0.061 Uiso 1 1 calc R . .
H13$ H 0.2118 0.3949 0.0652 0.061 Uiso 1 1 calc R . .
C140 C -0.03264(15) 0.28575(17) 0.12870(12) 0.0340(7) Uani 1 1 d . . .
H140 H -0.0558 0.2554 0.1522 0.041 Uiso 1 1 calc R . .
C141 C -0.05878(16) 0.35993(19) 0.13713(13) 0.0409(8) Uani 1 1 d . . .
H14A H -0.1089 0.3608 0.1304 0.061 Uiso 1 1 calc R . .
H14B H -0.0364 0.3914 0.1151 0.061 Uiso 1 1 calc R . .
H14C H -0.0476 0.3744 0.1712 0.061 Uiso 1 1 calc R . .
C142 C -0.05452(18) 0.2589(2) 0.07612(16) 0.0586(11) Uani 1 1 d . . .
H14D H -0.1044 0.2639 0.0701 0.088 Uiso 1 1 calc R . .
H14E H -0.0426 0.2104 0.0730 0.088 Uiso 1 1 calc R . .
H14F H -0.0303 0.2856 0.0521 0.088 Uiso 1 1 calc R . .
C169 C 0.5023(2) 0.8149(2) 0.00628(14) 0.0513(9) Uani 1 1 d . . .
H16A H 0.4846 0.8118 -0.0280 0.077 Uiso 1 1 calc R . .
H16B H 0.5525 0.8094 0.0080 0.077 Uiso 1 1 calc R . .
H16C H 0.4912 0.8599 0.0201 0.077 Uiso 1 1 calc R . .
C201 C -0.13721(14) 0.29546(15) 0.31022(11) 0.0256(6) Uani 1 1 d . . .
H201 H -0.1021(16) 0.3054(15) 0.2894(11) 0.022(7) Uiso 1 1 d . . .
C202 C -0.12057(14) 0.29738(16) 0.36138(11) 0.0285(6) Uani 1 1 d . B .
C203 C -0.17438(16) 0.2830(2) 0.39396(12) 0.0408(8) Uani 1 1 d . . .
C204 C -0.24139(16) 0.2670(2) 0.37283(13) 0.0466(9) Uani 1 1 d . B .
H204 H -0.2772 0.2580 0.3942 0.056 Uiso 1 1 calc R . .
C205 C -0.25792(16) 0.26368(19) 0.32181(13) 0.0385(7) Uani 1 1 d . . .
C206 C -0.20469(14) 0.27808(15) 0.28949(11) 0.0268(6) Uani 1 1 d . A .
C207 C -0.04556(14) 0.31268(16) 0.38079(10) 0.0265(6) Uani 1 1 d . . .
C208 C -0.02314(14) 0.38244(15) 0.39402(10) 0.0265(6) Uani 1 1 d . B .
C209 C 0.04741(14) 0.39485(15) 0.41336(10) 0.0256(6) Uani 1 1 d . . .
H209 H 0.0622 0.4405 0.4216 0.031 Uiso 1 1 calc R B .
C210 C 0.09558(13) 0.33949(15) 0.42037(10) 0.0249(6) Uani 1 1 d . B .
C211 C 0.07273(14) 0.27161(15) 0.40565(10) 0.0268(6) Uani 1 1 d . . .
H211 H 0.1045 0.2351 0.4089 0.032 Uiso 1 1 calc R B .
C212 C 0.00296(14) 0.25617(15) 0.38589(10) 0.0259(6) Uani 1 1 d . B .
C213 C -0.21633(14) 0.27347(15) 0.23384(11) 0.0275(6) Uani 1 1 d . . .
C214 C -0.1943(3) 0.2093(3) 0.2086(2) 0.0248(15) Uiso 0.683(6) 1 d P A 1
C215 C -0.2079(2) 0.2013(3) 0.15755(16) 0.0256(10) Uiso 0.683(6) 1 d P A 1
H215 H -0.1950 0.1597 0.1421 0.031 Uiso 0.683(6) 1 calc PR A 1
C216 C -0.2397(2) 0.2523(3) 0.12855(16) 0.0232(9) Uiso 0.683(6) 1 d P A 1
C217 C -0.2571(2) 0.3151(3) 0.15156(19) 0.0228(9) Uiso 0.683(6) 1 d P A 1
H217 H -0.2779 0.3502 0.1325 0.027 Uiso 0.683(6) 1 calc PR A 1
C218 C -0.2440(2) 0.3260(2) 0.20275(18) 0.0198(10) Uiso 0.683(6) 1 d P A 1
C264 C -0.2064(8) 0.2201(8) 0.2080(5) 0.034(4) Uiso 0.317(6) 1 d P A 2
C265 C -0.2223(7) 0.2256(8) 0.1548(5) 0.050(3) Uiso 0.317(6) 1 d P A 2
H265 H -0.2121 0.1884 0.1337 0.060 Uiso 0.317(6) 1 calc PR A 2
C266 C -0.2520(6) 0.2843(8) 0.1349(5) 0.036(2) Uiso 0.317(6) 1 d P A 2
C267 C -0.2649(6) 0.3397(7) 0.1672(5) 0.039(3) Uiso 0.317(6) 1 d P A 2
H267 H -0.2844 0.3800 0.1536 0.046 Uiso 0.317(6) 1 calc PR A 2
C268 C -0.2509(5) 0.3388(5) 0.2173(4) 0.026(2) Uiso 0.317(6) 1 d P A 2
C219 C -0.1613(3) 0.2729(4) 0.4510(2) 0.0310(15) Uiso 0.605(16) 1 d P B 1
H219 H -0.1125 0.2874 0.4598 0.037 Uiso 0.605(16) 1 calc PR B 1
C220 C -0.2090(3) 0.3240(5) 0.4776(3) 0.0431(19) Uiso 0.605(16) 1 d P B 1
H22A H -0.2025 0.3703 0.4649 0.065 Uiso 0.605(16) 1 calc PR B 1
H22B H -0.1971 0.3242 0.5128 0.065 Uiso 0.605(16) 1 calc PR B 1
H22C H -0.2573 0.3095 0.4715 0.065 Uiso 0.605(16) 1 calc PR B 1
C221 C -0.1713(4) 0.1986(5) 0.4704(3) 0.0492(19) Uiso 0.605(16) 1 d P B 1
H22D H -0.1617 0.1986 0.5060 0.074 Uiso 0.605(16) 1 calc PR B 1
H22E H -0.1395 0.1676 0.4548 0.074 Uiso 0.605(16) 1 calc PR B 1
H22F H -0.2189 0.1829 0.4627 0.074 Uiso 0.605(16) 1 calc PR B 1
C259 C -0.1653(4) 0.3000(6) 0.4495(3) 0.028(2) Uiso 0.395(16) 1 d P B 2
H259 H -0.1162 0.3148 0.4573 0.033 Uiso 0.395(16) 1 calc PR B 2
C260 C -0.1773(6) 0.2272(8) 0.4730(4) 0.047(3) Uiso 0.395(16) 1 d P B 2
H26A H -0.1719 0.2316 0.5087 0.071 Uiso 0.395(16) 1 calc PR B 2
H26B H -0.1434 0.1949 0.4614 0.071 Uiso 0.395(16) 1 calc PR B 2
H26C H -0.2240 0.2103 0.4634 0.071 Uiso 0.395(16) 1 calc PR B 2
C261 C -0.2130(5) 0.3539(7) 0.4710(4) 0.039(3) Uiso 0.395(16) 1 d P B 2
H26D H -0.2020 0.3592 0.5063 0.058 Uiso 0.395(16) 1 calc PR B 2
H26E H -0.2612 0.3388 0.4653 0.058 Uiso 0.395(16) 1 calc PR B 2
H26F H -0.2060 0.3981 0.4552 0.058 Uiso 0.395(16) 1 calc PR B 2
C222 C -0.3343(3) 0.2530(6) 0.3009(3) 0.0301(19) Uiso 0.57(3) 1 d P B 1
H222 H -0.3342 0.2480 0.2645 0.036 Uiso 0.57(3) 1 calc PR B 1
C223 C -0.3844(3) 0.3103(6) 0.3134(3) 0.037(2) Uiso 0.57(3) 1 d P B 1
H22G H -0.4306 0.2988 0.2988 0.055 Uiso 0.57(3) 1 calc PR B 1
H22H H -0.3683 0.3538 0.3002 0.055 Uiso 0.57(3) 1 calc PR B 1
H22I H -0.3864 0.3147 0.3490 0.055 Uiso 0.57(3) 1 calc PR B 1
C224 C -0.3607(4) 0.1829(6) 0.3223(3) 0.043(2) Uiso 0.57(3) 1 d P B 1
H22J H -0.3291 0.1461 0.3143 0.064 Uiso 0.57(3) 1 calc PR B 1
H22K H -0.4070 0.1717 0.3079 0.064 Uiso 0.57(3) 1 calc PR B 1
H22L H -0.3624 0.1874 0.3580 0.064 Uiso 0.57(3) 1 calc PR B 1
C252 C -0.3323(4) 0.2318(8) 0.3049(3) 0.030(2) Uiso 0.43(3) 1 d P B 2
H252 H -0.3355 0.2288 0.2683 0.036 Uiso 0.43(3) 1 calc PR B 2
C253 C -0.3528(7) 0.1606(10) 0.3248(5) 0.056(3) Uiso 0.43(3) 1 d P B 2
H25A H -0.3993 0.1477 0.3117 0.084 Uiso 0.43(3) 1 calc PR B 2
H25B H -0.3520 0.1629 0.3606 0.084 Uiso 0.43(3) 1 calc PR B 2
H25C H -0.3199 0.1262 0.3145 0.084 Uiso 0.43(3) 1 calc PR B 2
C254 C -0.3859(6) 0.2864(10) 0.3214(5) 0.051(3) Uiso 0.43(3) 1 d P B 2
H25D H -0.3733 0.3317 0.3093 0.076 Uiso 0.43(3) 1 calc PR B 2
H25E H -0.3857 0.2882 0.3573 0.076 Uiso 0.43(3) 1 calc PR B 2
H25F H -0.4322 0.2732 0.3080 0.076 Uiso 0.43(3) 1 calc PR B 2
C225 C -0.02102(16) 0.17960(16) 0.37601(12) 0.0343(7) Uani 1 1 d . . .
H225 H -0.0724 0.1796 0.3705 0.041 Uiso 1 1 calc R B .
C226 C -0.0040(3) 0.1341(2) 0.42138(15) 0.0680(13) Uani 1 1 d . B .
H22M H -0.0222 0.1555 0.4505 0.102 Uiso 1 1 calc R . .
H22N H 0.0461 0.1296 0.4263 0.102 Uiso 1 1 calc R . .
H22O H -0.0253 0.0885 0.4159 0.102 Uiso 1 1 calc R . .
C227 C 0.0079(3) 0.1446(2) 0.33091(16) 0.0612(11) Uani 1 1 d . B .
H22P H -0.0100 0.0974 0.3277 0.092 Uiso 1 1 calc R . .
H22Q H 0.0584 0.1441 0.3348 0.092 Uiso 1 1 calc R . .
H22R H -0.0061 0.1701 0.3015 0.092 Uiso 1 1 calc R . .
C228 C -0.07455(15) 0.44320(17) 0.39271(11) 0.0327(7) Uani 1 1 d . . .
H228 H -0.1212 0.4242 0.3818 0.039 Uiso 1 1 calc R B .
C229 C -0.07977(17) 0.47460(19) 0.44565(12) 0.0412(8) Uani 1 1 d . B .
H22S H -0.1123 0.5126 0.4445 0.062 Uiso 1 1 calc R . .
H22T H -0.0342 0.4917 0.4580 0.062 Uiso 1 1 calc R . .
H22U H -0.0960 0.4391 0.4674 0.062 Uiso 1 1 calc R . .
C230 C -0.05642(18) 0.50135(18) 0.35678(12) 0.0402(8) Uani 1 1 d . B .
H23A H -0.0910 0.5375 0.3579 0.060 Uiso 1 1 calc R . .
H23B H -0.0562 0.4823 0.3234 0.060 Uiso 1 1 calc R . .
H23C H -0.0107 0.5208 0.3664 0.060 Uiso 1 1 calc R . .
C231 C 0.17074(14) 0.35030(15) 0.44262(10) 0.0266(6) Uani 1 1 d . . .
H231 H 0.2023 0.3253 0.4210 0.032 Uiso 1 1 calc R B .
C232 C 0.17789(16) 0.31766(19) 0.49431(11) 0.0378(7) Uani 1 1 d . B .
H23D H 0.2253 0.3244 0.5081 0.057 Uiso 1 1 calc R . .
H23E H 0.1671 0.2684 0.4915 0.057 Uiso 1 1 calc R . .
H23F H 0.1458 0.3397 0.5159 0.057 Uiso 1 1 calc R . .
C233 C 0.19598(15) 0.42672(16) 0.44668(12) 0.0342(7) Uani 1 1 d . B .
H23G H 0.2435 0.4288 0.4608 0.051 Uiso 1 1 calc R . .
H23H H 0.1661 0.4525 0.4678 0.051 Uiso 1 1 calc R . .
H23I H 0.1942 0.4468 0.4140 0.051 Uiso 1 1 calc R . .
C234 C -0.1651(2) 0.15003(16) 0.23599(14) 0.0436(8) Uani 1 1 d . . .
H234 H -0.1544 0.1651 0.2707 0.052 Uiso 1 1 calc R A 1
C235 C -0.2188(2) 0.0888(2) 0.23570(19) 0.0673(12) Uani 1 1 d . A .
H23J H -0.2613 0.1045 0.2498 0.101 Uiso 1 1 calc R . .
H23K H -0.1994 0.0512 0.2552 0.101 Uiso 1 1 calc R . .
H23L H -0.2291 0.0726 0.2020 0.101 Uiso 1 1 calc R . .
C236 C -0.0973(2) 0.1261(2) 0.21418(17) 0.0573(10) Uani 1 1 d . A .
H23M H -0.0641 0.1646 0.2146 0.086 Uiso 1 1 calc R . .
H23N H -0.1070 0.1099 0.1804 0.086 Uiso 1 1 calc R . .
H23O H -0.0778 0.0886 0.2338 0.086 Uiso 1 1 calc R . .
C237 C -0.2587(2) 0.3964(2) 0.2269(2) 0.0280(10) Uiso 0.683(6) 1 d P A 1
H237 H -0.2673 0.3883 0.2621 0.034 Uiso 0.683(6) 1 calc PR A 1
C238 C -0.3225(3) 0.4334(3) 0.2034(2) 0.0442(13) Uiso 0.683(6) 1 d P A 1
H23P H -0.3285 0.4773 0.2206 0.066 Uiso 0.683(6) 1 calc PR A 1
H23Q H -0.3638 0.4044 0.2060 0.066 Uiso 0.683(6) 1 calc PR A 1
H23R H -0.3153 0.4419 0.1688 0.066 Uiso 0.683(6) 1 calc PR A 1
C239 C -0.1934(3) 0.4451(3) 0.2254(2) 0.0443(13) Uiso 0.683(6) 1 d P A 1
H23S H -0.2031 0.4895 0.2407 0.066 Uiso 0.683(6) 1 calc PR A 1
H23T H -0.1824 0.4521 0.1912 0.066 Uiso 0.683(6) 1 calc PR A 1
H23U H -0.1541 0.4241 0.2431 0.066 Uiso 0.683(6) 1 calc PR A 1
C277 C -0.2632(5) 0.4014(5) 0.2489(5) 0.034(2) Uiso 0.317(6) 1 d P A 2
H277 H -0.2691 0.3850 0.2830 0.040 Uiso 0.317(6) 1 calc PR A 2
C278 C -0.3294(7) 0.4425(7) 0.2331(6) 0.055(3) Uiso 0.317(6) 1 d P A 2
H27A H -0.3336 0.4820 0.2553 0.083 Uiso 0.317(6) 1 calc PR A 2
H27B H -0.3702 0.4125 0.2344 0.083 Uiso 0.317(6) 1 calc PR A 2
H27C H -0.3257 0.4587 0.1996 0.083 Uiso 0.317(6) 1 calc PR A 2
C279 C -0.1973(7) 0.4475(7) 0.2506(5) 0.049(3) Uiso 0.317(6) 1 d P A 2
H27D H -0.2042 0.4883 0.2711 0.073 Uiso 0.317(6) 1 calc PR A 2
H27E H -0.1880 0.4617 0.2174 0.073 Uiso 0.317(6) 1 calc PR A 2
H27F H -0.1580 0.4218 0.2644 0.073 Uiso 0.317(6) 1 calc PR A 2
C240 C -0.2589(3) 0.2358(3) 0.07303(18) 0.0357(11) Uiso 0.683(6) 1 d P A 1
H240 H -0.2233 0.2037 0.0615 0.043 Uiso 0.683(6) 1 calc PR A 1
C241 C -0.3299(3) 0.1961(3) 0.0682(2) 0.0532(15) Uiso 0.683(6) 1 d P A 1
H24A H -0.3285 0.1567 0.0901 0.080 Uiso 0.683(6) 1 calc PR A 1
H24B H -0.3388 0.1798 0.0343 0.080 Uiso 0.683(6) 1 calc PR A 1
H24C H -0.3668 0.2269 0.0772 0.080 Uiso 0.683(6) 1 calc PR A 1
C242 C -0.2584(3) 0.2982(3) 0.0398(2) 0.0486(14) Uiso 0.683(6) 1 d P A 1
H24D H -0.2706 0.2836 0.0059 0.073 Uiso 0.683(6) 1 calc PR A 1
H24E H -0.2122 0.3195 0.0417 0.073 Uiso 0.683(6) 1 calc PR A 1
H24F H -0.2920 0.3316 0.0505 0.073 Uiso 0.683(6) 1 calc PR A 1
C270 C -0.2667(10) 0.2818(10) 0.0783(7) 0.080(5) Uiso 0.317(6) 1 d P A 2
H270 H -0.2328 0.2469 0.0681 0.097 Uiso 0.317(6) 1 calc PR A 2
C271 C -0.3341(14) 0.2459(15) 0.0641(10) 0.137(9) Uiso 0.317(6) 1 d P A 2
H27A H -0.3408 0.2440 0.0283 0.205 Uiso 0.317(6) 1 calc PR A 2
H27B H -0.3720 0.2713 0.0778 0.205 Uiso 0.317(6) 1 calc PR A 2
H27C H -0.3335 0.1992 0.0768 0.205 Uiso 0.317(6) 1 calc PR A 2
C272 C -0.2421(8) 0.3453(9) 0.0525(6) 0.070(4) Uiso 0.317(6) 1 d P A 2
H27D H -0.2514 0.3394 0.0171 0.105 Uiso 0.317(6) 1 calc PR A 2
H27E H -0.1923 0.3519 0.0596 0.105 Uiso 0.317(6) 1 calc PR A 2
H27F H -0.2665 0.3855 0.0641 0.105 Uiso 0.317(6) 1 calc PR A 2
Cr3 Cr 0.38523(3) 0.80432(3) 0.213187(19) 0.02253(13) Uani 0.8425(10) 1 d P C 1
Cr4 Cr 0.22317(2) 0.81983(2) 0.314731(18) 0.01757(12) Uani 0.8425(10) 1 d P C 1
Cr5 Cr 0.28566(15) 0.83022(15) 0.16029(12) 0.0277(7) Uani 0.1575(10) 1 d P C 2
Cr6 Cr 0.13109(15) 0.77270(17) 0.26149(12) 0.0320(8) Uani 0.1575(10) 1 d P C 2
C11 C 0.32493(15) 0.83368(16) 0.28161(11) 0.0211(6) Uani 0.8425(10) 1 d P C 1
C12 C 0.28325(16) 0.77738(17) 0.25673(12) 0.0224(6) Uani 0.8425(10) 1 d P C 1
H12 H 0.3032 0.7335 0.2530 0.027 Uiso 0.8425(10) 1 calc PR C 1
C13 C 0.21271(18) 0.78794(19) 0.23804(12) 0.0257(7) Uani 0.8425(10) 1 d P C 1
H13 H 0.1865 0.7509 0.2232 0.031 Uiso 0.8425(10) 1 calc PR C 1
C14 C 0.18305(17) 0.85428(19) 0.24203(12) 0.0282(7) Uani 0.8425(10) 1 d P C 1
H14 H 0.1376 0.8619 0.2287 0.034 Uiso 0.8425(10) 1 calc PR C 1
C15 C 0.22236(17) 0.90991(18) 0.26646(13) 0.0283(7) Uani 0.8425(10) 1 d P C 1
H15 H 0.2021 0.9537 0.2696 0.034 Uiso 0.8425(10) 1 calc PR C 1
C16 C 0.29134(17) 0.89970(17) 0.28599(12) 0.0255(7) Uani 0.8425(10) 1 d P C 1
H16 H 0.3158 0.9369 0.3022 0.031 Uiso 0.8425(10) 1 calc PR C 1
C17 C 0.40034(16) 0.8230(2) 0.29071(12) 0.0264(7) Uani 0.8425(10) 1 d P C 1
C21 C 0.1886(11) 0.8136(11) 0.1958(8) 0.035(4) Uiso 0.1575(10) 1 d P C 2
C22 C 0.2040(12) 0.8886(11) 0.1929(8) 0.041(5) Uiso 0.1575(10) 1 d P C 2
H22 H 0.1703 0.9184 0.1789 0.049 Uiso 0.1575(10) 1 calc PR C 2
C23 C 0.2686(11) 0.9154(11) 0.2110(7) 0.036(4) Uiso 0.1575(10) 1 d P C 2
H23 H 0.2774 0.9633 0.2087 0.043 Uiso 0.1575(10) 1 calc PR C 2
C24 C 0.3198(10) 0.8746(10) 0.2321(7) 0.030(4) Uiso 0.1575(10) 1 d P C 2
H24 H 0.3630 0.8948 0.2429 0.036 Uiso 0.1575(10) 1 calc PR C 2
C25 C 0.3083(11) 0.8026(10) 0.2377(7) 0.031(4) Uiso 0.1575(10) 1 d P C 2
H25 H 0.3431 0.7743 0.2520 0.037 Uiso 0.1575(10) 1 calc PR C 2
C26 C 0.2419(11) 0.7744(11) 0.2207(8) 0.030(4) Uiso 0.1575(10) 1 d P C 2
H26 H 0.2328 0.7272 0.2262 0.036 Uiso 0.1575(10) 1 calc PR C 2
C27 C 0.1198(11) 0.7798(12) 0.1841(8) 0.041(5) Uiso 0.1575(10) 1 d P C 2
H27G H 0.1206 0.7357 0.1657 0.049 Uiso 0.1575(10) 1 calc PR C 2
H27H H 0.0829 0.8105 0.1714 0.049 Uiso 0.1575(10) 1 calc PR C 2
C301 C 0.47656(14) 0.78421(14) 0.17919(11) 0.0257(6) Uani 1 1 d D . .
H301 H 0.450(9) 0.802(10) 0.205(5) 0.031 Uiso 0.1575(10) 1 d PD . .
C302 C 0.54788(14) 0.77090(14) 0.19143(11) 0.0274(6) Uani 1 1 d . C .
C303 C 0.59255(15) 0.75219(16) 0.15330(13) 0.0339(7) Uani 1 1 d . . .
C304 C 0.56536(16) 0.74824(17) 0.10433(13) 0.0371(7) Uani 1 1 d . C .
H304 H 0.5955 0.7366 0.0794 0.045 Uiso 1 1 calc R . .
C305 C 0.49485(16) 0.76095(17) 0.09064(12) 0.0332(7) Uani 1 1 d . . .
C306 C 0.45128(14) 0.77798(15) 0.12916(11) 0.0268(6) Uani 1 1 d . C .
C307 C 0.37245(15) 0.78823(15) 0.12118(11) 0.0277(6) Uiso 1 1 d . . .
C308 C 0.34228(19) 0.8540(2) 0.11999(14) 0.0265(7) Uiso 0.8425(10) 1 d P C 1
C309 C 0.26889(18) 0.86012(19) 0.11512(13) 0.0278(7) Uiso 0.8425(10) 1 d P C 1
H309 H 0.2498 0.9047 0.1141 0.033 Uiso 0.8425(10) 1 calc PR C 1
C310 C 0.22369(17) 0.80279(18) 0.11175(13) 0.0253(7) Uiso 0.8425(10) 1 d P C 1
C311 C 0.25332(18) 0.7365(2) 0.11536(13) 0.0260(7) Uiso 0.8425(10) 1 d P C 1
H311 H 0.2241 0.6969 0.1149 0.031 Uiso 0.8425(10) 1 calc PR C 1
C322 C 0.3872(2) 0.92102(19) 0.12007(15) 0.0307(8) Uiso 0.8425(10) 1 d P C 1
H322 H 0.4366 0.9079 0.1261 0.037 Uiso 0.8425(10) 1 calc PR C 1
C323 C 0.3694(2) 0.9732(2) 0.16095(15) 0.0373(8) Uiso 0.8425(10) 1 d P C 1
H32A H 0.3989 1.0142 0.1593 0.056 Uiso 0.8425(10) 1 calc PR C 1
H32B H 0.3772 0.9521 0.1930 0.056 Uiso 0.8425(10) 1 calc PR C 1
H32C H 0.3209 0.9860 0.1563 0.056 Uiso 0.8425(10) 1 calc PR C 1
C324 C 0.3798(2) 0.9552(2) 0.06840(16) 0.0418(9) Uiso 0.8425(10) 1 d P C 1
H32D H 0.4083 0.9972 0.0687 0.063 Uiso 0.8425(10) 1 calc PR C 1
H32E H 0.3314 0.9666 0.0609 0.063 Uiso 0.8425(10) 1 calc PR C 1
H32F H 0.3952 0.9231 0.0434 0.063 Uiso 0.8425(10) 1 calc PR C 1
C325 C 0.14406(18) 0.80831(18) 0.10252(13) 0.0306(7) Uiso 0.8425(10) 1 d P C 1
H325 H 0.1219 0.7797 0.1275 0.037 Uiso 0.8425(10) 1 calc PR C 1
C326 C 0.1163(2) 0.8819(2) 0.10715(15) 0.0370(8) Uiso 0.8425(10) 1 d P C 1
H32G H 0.0660 0.8809 0.1012 0.055 Uiso 0.8425(10) 1 calc PR C 1
H32H H 0.1371 0.9112 0.0830 0.055 Uiso 0.8425(10) 1 calc PR C 1
H32I H 0.1281 0.9002 0.1402 0.055 Uiso 0.8425(10) 1 calc PR C 1
C327 C 0.1216(2) 0.7774(2) 0.05094(16) 0.0456(10) Uiso 0.8425(10) 1 d P C 1
H32J H 0.1391 0.7306 0.0481 0.068 Uiso 0.8425(10) 1 calc PR C 1
H32K H 0.1405 0.8059 0.0256 0.068 Uiso 0.8425(10) 1 calc PR C 1
H32L H 0.0711 0.7762 0.0468 0.068 Uiso 0.8425(10) 1 calc PR C 1
C32 C 0.3567(10) 0.8728(11) 0.1066(7) 0.027(4) Uiso 0.1575(10) 1 d P C 2
C33 C 0.2848(10) 0.8797(11) 0.0924(8) 0.033(4) Uiso 0.1575(10) 1 d P C 2
H33 H 0.2693 0.9246 0.0849 0.040 Uiso 0.1575(10) 1 calc PR C 2
C34 C 0.2357(11) 0.8267(11) 0.0888(8) 0.035(4) Uiso 0.1575(10) 1 d P C 2
C35 C 0.2553(10) 0.7607(11) 0.1005(7) 0.027(4) Uiso 0.1575(10) 1 d P C 2
H35 H 0.2188 0.7278 0.0961 0.032 Uiso 0.1575(10) 1 calc PR C 2
C37 C 0.1600(11) 0.8330(11) 0.0658(7) 0.035(4) Uiso 0.1575(10) 1 d P C 2
H37 H 0.1302 0.8025 0.0852 0.041 Uiso 0.1575(10) 1 calc PR C 2
C38 C 0.1531(17) 0.8074(17) 0.0146(11) 0.070(8) Uiso 0.1575(10) 1 d P C 2
H38A H 0.1727 0.7614 0.0126 0.106 Uiso 0.1575(10) 1 calc PR C 2
H38B H 0.1778 0.8386 -0.0063 0.106 Uiso 0.1575(10) 1 calc PR C 2
H38C H 0.1042 0.8052 0.0036 0.106 Uiso 0.1575(10) 1 calc PR C 2
C39 C 0.1279(13) 0.9067(13) 0.0678(9) 0.051(6) Uiso 0.1575(10) 1 d P C 2
H39A H 0.1363 0.9266 0.1007 0.076 Uiso 0.1575(10) 1 calc PR C 2
H39B H 0.0781 0.9032 0.0598 0.076 Uiso 0.1575(10) 1 calc PR C 2
H39C H 0.1494 0.9360 0.0439 0.076 Uiso 0.1575(10) 1 calc PR C 2
C40 C 0.4058(11) 0.9309(11) 0.1015(8) 0.034(4) Uiso 0.1575(10) 1 d P C 2
H40 H 0.4528 0.9129 0.1101 0.040 Uiso 0.1575(10) 1 calc PR C 2
C41 C 0.3928(12) 0.9895(11) 0.1406(8) 0.039(5) Uiso 0.1575(10) 1 d P C 2
H41A H 0.4268 1.0267 0.1378 0.058 Uiso 0.1575(10) 1 calc PR C 2
H41B H 0.3972 0.9705 0.1736 0.058 Uiso 0.1575(10) 1 calc PR C 2
H41C H 0.3462 1.0074 0.1346 0.058 Uiso 0.1575(10) 1 calc PR C 2
C42 C 0.4089(15) 0.9618(14) 0.0490(10) 0.054(6) Uiso 0.1575(10) 1 d P C 2
H42A H 0.4432 0.9992 0.0498 0.081 Uiso 0.1575(10) 1 calc PR C 2
H42B H 0.3635 0.9795 0.0386 0.081 Uiso 0.1575(10) 1 calc PR C 2
H42C H 0.4219 0.9258 0.0260 0.081 Uiso 0.1575(10) 1 calc PR C 2
C312 C 0.32591(15) 0.72874(15) 0.11961(11) 0.0296(6) Uiso 1 1 d . C .
C313 C 0.57220(14) 0.77849(15) 0.24539(12) 0.0287(6) Uani 1 1 d . . .
C314 C 0.56410(16) 0.72354(15) 0.27845(12) 0.0337(7) Uani 1 1 d . C .
C315 C 0.58141(18) 0.73484(17) 0.32924(13) 0.0391(7) Uani 1 1 d . . .
H315 H 0.5763 0.6981 0.3512 0.047 Uiso 1 1 calc R C .
C316 C 0.60627(17) 0.79992(17) 0.34806(12) 0.0376(7) Uani 1 1 d . C .
C317 C 0.61473(15) 0.85284(16) 0.31466(13) 0.0350(7) Uani 1 1 d . . .
H317 H 0.6318 0.8963 0.3266 0.042 Uiso 1 1 calc R C .
C318 C 0.59879(14) 0.84375(15) 0.26392(12) 0.0303(6) Uani 1 1 d . C .
C319 C 0.35342(15) 0.65455(16) 0.12312(11) 0.0310(6) Uani 1 1 d . . .
H319 H 0.4046 0.6570 0.1207 0.037 Uiso 1 1 calc R C .
C320 C 0.3388(2) 0.6217(2) 0.17316(13) 0.0518(9) Uani 1 1 d . C .
H32M H 0.3570 0.5750 0.1741 0.078 Uiso 1 1 calc R . .
H32N H 0.2889 0.6198 0.1770 0.078 Uiso 1 1 calc R . .
H32O H 0.3613 0.6494 0.1998 0.078 Uiso 1 1 calc R . .
C321 C 0.3232(2) 0.6071(2) 0.08041(14) 0.0501(9) Uani 1 1 d . C .
H32P H 0.3420 0.5609 0.0840 0.075 Uiso 1 1 calc R . .
H32Q H 0.3357 0.6259 0.0490 0.075 Uiso 1 1 calc R . .
H32R H 0.2728 0.6047 0.0814 0.075 Uiso 1 1 calc R . .
C331 C 0.53534(18) 0.65184(16) 0.26099(13) 0.0404(8) Uani 1 1 d . . .
H331 H 0.5230 0.6541 0.2251 0.048 Uiso 1 1 calc R C .
C332 C 0.5918(2) 0.59580(19) 0.26899(18) 0.0585(11) Uani 1 1 d . C .
H33A H 0.5729 0.5510 0.2578 0.088 Uiso 1 1 calc R . .
H33B H 0.6060 0.5939 0.3039 0.088 Uiso 1 1 calc R . .
H33C H 0.6319 0.6075 0.2503 0.088 Uiso 1 1 calc R . .
C333 C 0.4693(2) 0.63028(18) 0.28696(15) 0.0495(9) Uani 1 1 d . C .
H33D H 0.4533 0.5849 0.2747 0.074 Uiso 1 1 calc R . .
H33E H 0.4331 0.6639 0.2802 0.074 Uiso 1 1 calc R . .
H33F H 0.4799 0.6284 0.3224 0.074 Uiso 1 1 calc R . .
C334 C 0.62048(19) 0.8118(2) 0.40369(13) 0.0447(8) Uani 1 1 d . . .
H334 H 0.6345 0.8613 0.4085 0.054 Uiso 1 1 calc R C .
C335 C 0.68060(19) 0.7690(2) 0.42588(14) 0.0517(9) Uani 1 1 d . C .
H33G H 0.7221 0.7776 0.4079 0.078 Uiso 1 1 calc R . .
H33H H 0.6681 0.7201 0.4235 0.078 Uiso 1 1 calc R . .
H33I H 0.6898 0.7823 0.4604 0.078 Uiso 1 1 calc R . .
C336 C 0.5548(2) 0.8015(2) 0.43073(14) 0.0539(10) Uani 1 1 d . C .
H33J H 0.5647 0.8099 0.4659 0.081 Uiso 1 1 calc R . .
H33K H 0.5375 0.7543 0.4253 0.081 Uiso 1 1 calc R . .
H33L H 0.5198 0.8337 0.4185 0.081 Uiso 1 1 calc R . .
C337 C 0.67064(16) 0.7366(2) 0.16480(16) 0.0480(9) Uani 1 1 d . C .
H337 H 0.6804 0.7418 0.2010 0.058 Uiso 1 1 calc R . .
C338 C 0.71798(19) 0.7887(2) 0.13911(19) 0.0664(13) Uani 1 1 d . . .
H33M H 0.7665 0.7780 0.1469 0.100 Uiso 1 1 calc R C .
H33N H 0.7088 0.8354 0.1507 0.100 Uiso 1 1 calc R . .
H33O H 0.7084 0.7855 0.1036 0.100 Uiso 1 1 calc R . .
C339 C 0.6883(2) 0.6616(2) 0.1496(2) 0.0692(13) Uani 1 1 d . . .
H33P H 0.7373 0.6535 0.1575 0.104 Uiso 1 1 calc R C .
H33Q H 0.6782 0.6549 0.1143 0.104 Uiso 1 1 calc R . .
H33R H 0.6603 0.6292 0.1675 0.104 Uiso 1 1 calc R . .
C340 C 0.60660(16) 0.90535(16) 0.22924(13) 0.0351(7) Uani 1 1 d . . .
H340 H 0.6047 0.8870 0.1948 0.042 Uiso 1 1 calc R C .
C341 C 0.6756(2) 0.9456(2) 0.23842(18) 0.0622(11) Uani 1 1 d . C .
H34A H 0.6775 0.9835 0.2154 0.093 Uiso 1 1 calc R . .
H34B H 0.7142 0.9147 0.2337 0.093 Uiso 1 1 calc R . .
H34C H 0.6788 0.9640 0.2720 0.093 Uiso 1 1 calc R . .
C342 C 0.5450(2) 0.95507(19) 0.23410(17) 0.0529(10) Uani 1 1 d . C .
H34D H 0.5501 0.9938 0.2121 0.079 Uiso 1 1 calc R . .
H34E H 0.5446 0.9723 0.2679 0.079 Uiso 1 1 calc R . .
H34F H 0.5015 0.9304 0.2254 0.079 Uiso 1 1 calc R . .
C401 C 0.03904(14) 0.75702(14) 0.28180(10) 0.0230(5) Uani 1 1 d D . .
H401 H 0.0730(14) 0.7691(16) 0.2602(10) 0.015(8) Uiso 0.8425(10) 1 d PD . .
C402 C 0.05595(13) 0.75621(14) 0.33268(10) 0.0242(5) Uani 1 1 d . C .
C403 C 0.00325(15) 0.73853(15) 0.36506(11) 0.0284(6) Uani 1 1 d . . .
C404 C -0.06486(15) 0.72581(15) 0.34388(12) 0.0316(6) Uani 1 1 d . C .
H404 H -0.1002 0.7145 0.3651 0.038 Uiso 1 1 calc R . .
C405 C -0.08283(14) 0.72913(15) 0.29301(11) 0.0279(6) Uani 1 1 d . . .
C406 C -0.02901(14) 0.74408(14) 0.26078(11) 0.0260(6) Uani 1 1 d . C .
C407 C 0.13060(13) 0.77494(15) 0.35128(10) 0.0234(5) Uani 1 1 d . . .
C408 C 0.14662(14) 0.84403(16) 0.37033(11) 0.0280(6) Uani 1 1 d . C .
C409 C 0.21605(15) 0.86140(16) 0.38847(11) 0.0323(6) Uani 1 1 d . . .
H409 H 0.2262 0.9068 0.4001 0.039 Uiso 1 1 calc R C .
C410 C 0.27027(15) 0.81173(16) 0.38940(11) 0.0308(6) Uani 1 1 d . C .
C411 C 0.25349(15) 0.74400(16) 0.37000(11) 0.0307(6) Uani 1 1 d . . .
H411 H 0.2889 0.7109 0.3703 0.037 Uiso 1 1 calc R C .
C412 C 0.18485(14) 0.72350(15) 0.34997(10) 0.0256(6) Uani 1 1 d . C .
C413 C -0.04146(14) 0.74591(15) 0.20499(11) 0.0279(6) Uani 1 1 d . . .
C414 C -0.06107(14) 0.80855(15) 0.18134(12) 0.0294(6) Uani 1 1 d . C .
C415 C -0.07325(15) 0.80812(17) 0.12935(12) 0.0340(7) Uani 1 1 d . . .
H415 H -0.0879 0.8492 0.1140 0.041 Uiso 1 1 calc R C .
C416 C -0.06436(16) 0.74861(17) 0.09970(12) 0.0350(7) Uani 1 1 d . C .
C417 C -0.04217(18) 0.68783(17) 0.12370(12) 0.0396(8) Uani 1 1 d . . .
H417 H -0.0348 0.6478 0.1046 0.047 Uiso 1 1 calc R C .
C418 C -0.03063(18) 0.68513(16) 0.17548(12) 0.0369(7) Uani 1 1 d . C .
C419 C 0.01621(18) 0.7340(2) 0.42140(12) 0.0437(8) Uani 1 1 d . C .
H419 H 0.0658 0.7461 0.4299 0.052 Uiso 1 1 calc R . .
C420 C -0.0297(3) 0.7852(2) 0.44910(16) 0.0682(14) Uani 1 1 d . . .
H42D H -0.0201 0.7811 0.4845 0.102 Uiso 1 1 calc R C .
H42E H -0.0785 0.7744 0.4409 0.102 Uiso 1 1 calc R . .
H42F H -0.0192 0.8323 0.4393 0.102 Uiso 1 1 calc R . .
C421 C 0.00185(19) 0.6594(2) 0.43945(14) 0.0487(9) Uani 1 1 d . . .
H42G H 0.0106 0.6580 0.4750 0.073 Uiso 1 1 calc R C .
H42H H 0.0323 0.6273 0.4236 0.073 Uiso 1 1 calc R . .
H42I H -0.0464 0.6464 0.4310 0.073 Uiso 1 1 calc R . .
C422 C -0.15919(15) 0.71664(17) 0.27325(13) 0.0370(7) Uani 1 1 d . C .
H422 H -0.1624 0.7278 0.2376 0.044 Uiso 1 1 calc R . .
C423 C -0.20963(18) 0.7643(2) 0.30011(17) 0.0607(11) Uani 1 1 d . . .
H42J H -0.1956 0.8124 0.2963 0.091 Uiso 1 1 calc R C .
H42K H -0.2082 0.7534 0.3350 0.091 Uiso 1 1 calc R . .
H42L H -0.2567 0.7571 0.2859 0.091 Uiso 1 1 calc R . .
C424 C -0.1803(2) 0.6402(2) 0.2784(2) 0.0740(15) Uani 1 1 d . . .
H42M H -0.2282 0.6332 0.2658 0.111 Uiso 1 1 calc R C .
H42N H -0.1762 0.6278 0.3130 0.111 Uiso 1 1 calc R . .
H42O H -0.1500 0.6113 0.2597 0.111 Uiso 1 1 calc R . .
C425 C 0.16857(16) 0.64757(16) 0.33447(11) 0.0308(6) Uani 1 1 d . . .
H425 H 0.1208 0.6454 0.3187 0.037 Uiso 1 1 calc R C .
C426 C 0.21867(19) 0.61682(17) 0.29730(13) 0.0414(8) Uani 1 1 d . C .
H42P H 0.2050 0.5691 0.2893 0.062 Uiso 1 1 calc R . .
H42Q H 0.2659 0.6183 0.3119 0.062 Uiso 1 1 calc R . .
H42R H 0.2164 0.6438 0.2673 0.062 Uiso 1 1 calc R . .
C427 C 0.16966(18) 0.60168(17) 0.38122(12) 0.0394(7) Uani 1 1 d . C .
H42S H 0.1594 0.5538 0.3714 0.059 Uiso 1 1 calc R . .
H42T H 0.1348 0.6178 0.4032 0.059 Uiso 1 1 calc R . .
H42U H 0.2154 0.6048 0.3983 0.059 Uiso 1 1 calc R . .
C428 C 0.08943(16) 0.89878(16) 0.37547(13) 0.0361(7) Uani 1 1 d . . .
H428 H 0.0439 0.8741 0.3707 0.043 Uiso 1 1 calc R C .
C429 C 0.0923(2) 0.9322(2) 0.42784(17) 0.0618(12) Uani 1 1 d . C .
H42V H 0.0918 0.8960 0.4523 0.093 Uiso 1 1 calc R . .
H42W H 0.0522 0.9616 0.4311 0.093 Uiso 1 1 calc R . .
H42$ H 0.1347 0.9599 0.4330 0.093 Uiso 1 1 calc R . .
C430 C 0.0898(3) 0.9562(3) 0.3374(2) 0.0883(18) Uani 1 1 d . C .
H43A H 0.0524 0.9881 0.3431 0.132 Uiso 1 1 calc R . .
H43B H 0.0832 0.9359 0.3044 0.132 Uiso 1 1 calc R . .
H43C H 0.1342 0.9811 0.3405 0.132 Uiso 1 1 calc R . .
C431 C 0.34435(16) 0.82772(17) 0.41145(12) 0.0360(7) Uani 1 1 d . . .
H431 H 0.3775 0.8068 0.3890 0.043 Uiso 1 1 calc R C .
C432 C 0.35577(19) 0.7934(2) 0.46213(14) 0.0533(10) Uani 1 1 d . C .
H43D H 0.4027 0.8038 0.4755 0.080 Uiso 1 1 calc R . .
H43E H 0.3494 0.7436 0.4583 0.080 Uiso 1 1 calc R . .
H43F H 0.3224 0.8113 0.4845 0.080 Uiso 1 1 calc R . .
C433 C 0.36257(19) 0.9061(2) 0.41661(16) 0.0520(9) Uani 1 1 d . C .
H43G H 0.4099 0.9120 0.4306 0.078 Uiso 1 1 calc R . .
H43H H 0.3306 0.9282 0.4382 0.078 Uiso 1 1 calc R . .
H43I H 0.3586 0.9271 0.3843 0.078 Uiso 1 1 calc R . .
C434 C -0.06972(17) 0.87582(16) 0.21140(13) 0.0375(7) Uani 1 1 d . . .
H434 H -0.0625 0.8644 0.2468 0.045 Uiso 1 1 calc R C .
C435 C -0.0151(2) 0.9316(2) 0.20005(19) 0.0601(11) Uani 1 1 d . C .
H43J H 0.0312 0.9127 0.2049 0.090 Uiso 1 1 calc R . .
H43K H -0.0195 0.9713 0.2221 0.090 Uiso 1 1 calc R . .
H43L H -0.0226 0.9460 0.1660 0.090 Uiso 1 1 calc R . .
C436 C -0.1423(2) 0.9056(3) 0.2040(2) 0.0839(17) Uani 1 1 d . C .
H43M H -0.1451 0.9478 0.2238 0.126 Uiso 1 1 calc R . .
H43N H -0.1765 0.8720 0.2142 0.126 Uiso 1 1 calc R . .
H43O H -0.1515 0.9161 0.1694 0.126 Uiso 1 1 calc R . .
C437 C -0.0036(2) 0.61719(17) 0.19891(14) 0.0525(10) Uani 1 1 d . . .
H437 H -0.0113 0.6201 0.2347 0.063 Uiso 1 1 calc R C .
C438 C 0.0746(3) 0.6097(2) 0.1936(2) 0.0791(16) Uani 1 1 d . C .
H43P H 0.0901 0.5669 0.2086 0.119 Uiso 1 1 calc R . .
H43Q H 0.0992 0.6487 0.2100 0.119 Uiso 1 1 calc R . .
H43R H 0.0842 0.6089 0.1588 0.119 Uiso 1 1 calc R . .
C439 C -0.0442(3) 0.5525(2) 0.17765(19) 0.0863(18) Uani 1 1 d . C .
H43S H -0.0936 0.5583 0.1816 0.129 Uiso 1 1 calc R . .
H43T H -0.0283 0.5117 0.1952 0.129 Uiso 1 1 calc R . .
H43U H -0.0360 0.5470 0.1428 0.129 Uiso 1 1 calc R . .
C440 C -0.0800(2) 0.7454(2) 0.04322(13) 0.0459(8) Uani 1 1 d . . .
H440 H -0.0413 0.7199 0.0290 0.055 Uiso 1 1 calc R C .
C441 C -0.0832(2) 0.8160(2) 0.01821(14) 0.0569(10) Uani 1 1 d . C .
H44A H -0.0933 0.8093 -0.0171 0.085 Uiso 1 1 calc R . .
H44B H -0.0387 0.8401 0.0239 0.085 Uiso 1 1 calc R . .
H44C H -0.1196 0.8433 0.0320 0.085 Uiso 1 1 calc R . .
C442 C -0.1468(2) 0.7019(3) 0.03119(15) 0.0635(12) Uani 1 1 d . C .
H44D H -0.1565 0.6998 -0.0044 0.095 Uiso 1 1 calc R . .
H44E H -0.1856 0.7231 0.0468 0.095 Uiso 1 1 calc R . .
H44F H -0.1404 0.6553 0.0435 0.095 Uiso 1 1 calc R . .
H17A H 0.4126(19) 0.780(2) 0.3064(14) 0.028(10) Uiso 0.8425(10) 1 d P C 1
H17B H 0.428(2) 0.864(2) 0.3060(15) 0.036(10) Uiso 0.8425(10) 1 d P C 1
C501 C 0.6079(3) 0.4403(3) 0.5639(2) 0.0953(18) Uani 1 1 d D . .
H50D H 0.6312 0.4025 0.5479 0.143 Uiso 1 1 calc R . .
H50E H 0.6242 0.4437 0.5984 0.143 Uiso 1 1 calc R . .
H50F H 0.6183 0.4835 0.5476 0.143 Uiso 1 1 calc R . .
C502 C 0.5333(4) 0.4274(3) 0.5604(2) 0.0884(18) Uani 1 1 d D . .
H50G H 0.5244 0.3824 0.5754 0.106 Uiso 1 1 calc R . .
H50H H 0.5184 0.4231 0.5253 0.106 Uiso 1 1 calc R . .
C503 C 0.4877(3) 0.4795(2) 0.58369(18) 0.0749(14) Uani 1 1 d D . .
H50I H 0.4952 0.5240 0.5676 0.090 Uiso 1 1 calc R . .
H50J H 0.5044 0.4854 0.6184 0.090 Uiso 1 1 calc R . .
C504 C 0.4097(3) 0.4658(3) 0.58270(19) 0.0799(15) Uani 1 1 d D . .
H50K H 0.3931 0.4592 0.5480 0.096 Uiso 1 1 calc R . .
H50L H 0.4021 0.4217 0.5993 0.096 Uiso 1 1 calc R . .
C505 C 0.3652(3) 0.5177(3) 0.6049(2) 0.0997(19) Uani 1 1 d D . .
H50M H 0.3684 0.5605 0.5860 0.120 Uiso 1 1 calc R . .
H50N H 0.3844 0.5281 0.6386 0.120 Uiso 1 1 calc R . .
C506 C 0.2884(3) 0.4987(4) 0.6078(3) 0.132(3) Uani 1 1 d D . .
H50O H 0.2647 0.5363 0.6237 0.198 Uiso 1 1 calc R . .
H50P H 0.2839 0.4568 0.6269 0.198 Uiso 1 1 calc R . .
H50Q H 0.2677 0.4908 0.5747 0.198 Uiso 1 1 calc R . .
C521 C 0.7540(4) 0.8868(5) 0.5611(3) 0.142(3) Uani 1 1 d . . .
H52A H 0.7139 0.8982 0.5798 0.213 Uiso 1 1 calc R . .
H52B H 0.7965 0.8984 0.5808 0.213 Uiso 1 1 calc R . .
H52C H 0.7530 0.8376 0.5531 0.213 Uiso 1 1 calc R . .
C522 C 0.7518(5) 0.9299(6) 0.5114(5) 0.203(7) Uani 1 1 d . . .
H52D H 0.7090 0.9182 0.4914 0.244 Uiso 1 1 calc R . .
H52E H 0.7516 0.9797 0.5194 0.244 Uiso 1 1 calc R . .
C523 C 0.8061(4) 0.9156(3) 0.4863(3) 0.121(3) Uani 1 1 d . . .
H52F H 0.8061 0.8657 0.4787 0.146 Uiso 1 1 calc R . .
H52G H 0.8486 0.9269 0.5067 0.146 Uiso 1 1 calc R . .
C524 C 0.8073(4) 0.9596(4) 0.4331(3) 0.122(3) Uani 1 1 d . . .
H52H H 0.7611 0.9533 0.4162 0.147 Uiso 1 1 calc R . .
H52I H 0.8121 1.0089 0.4422 0.147 Uiso 1 1 calc R . .
C525 C 0.8572(6) 0.9461(6) 0.3973(3) 0.173(4) Uani 1 1 d . . .
H52J H 0.8538 0.8962 0.3898 0.208 Uiso 1 1 calc R . .
H52K H 0.9031 0.9544 0.4142 0.208 Uiso 1 1 calc R . .
C526 C 0.8590(6) 0.9797(6) 0.3507(3) 0.217(7) Uani 1 1 d . . .
H52L H 0.8968 0.9611 0.3324 0.326 Uiso 1 1 calc R . .
H52M H 0.8665 1.0292 0.3561 0.326 Uiso 1 1 calc R . .
H52N H 0.8151 0.9716 0.3319 0.326 Uiso 1 1 calc R . .
C541 C 0.5888(2) 0.5661(2) 0.87532(18) 0.0644(12) Uani 1 1 d . . .
H54A H 0.6167 0.5522 0.8482 0.097 Uiso 1 1 calc R . .
H54B H 0.6161 0.5620 0.9063 0.097 Uiso 1 1 calc R . .
H54C H 0.5746 0.6138 0.8711 0.097 Uiso 1 1 calc R . .
C542 C 0.5232(2) 0.5184(3) 0.87586(19) 0.0680(12) Uani 1 1 d . . .
H54D H 0.4960 0.5227 0.8444 0.082 Uiso 1 1 calc R . .
H54E H 0.5380 0.4701 0.8785 0.082 Uiso 1 1 calc R . .
C543 C 0.4775(2) 0.5346(3) 0.91736(17) 0.0667(12) Uani 1 1 d . . .
H54F H 0.4616 0.5824 0.9137 0.080 Uiso 1 1 calc R . .
H54G H 0.5060 0.5328 0.9485 0.080 Uiso 1 1 calc R . .
C544 C 0.4141(2) 0.4880(2) 0.92174(16) 0.0613(11) Uani 1 1 d . . .
H54H H 0.3858 0.4889 0.8905 0.074 Uiso 1 1 calc R . .
H54I H 0.4297 0.4403 0.9266 0.074 Uiso 1 1 calc R . .
C545 C 0.3694(3) 0.5071(3) 0.9624(2) 0.0881(16) Uani 1 1 d . . .
H54J H 0.3572 0.5561 0.9591 0.106 Uiso 1 1 calc R . .
H54K H 0.3968 0.5027 0.9939 0.106 Uiso 1 1 calc R . .
C546 C 0.3015(3) 0.4643(3) 0.9653(2) 0.0968(19) Uani 1 1 d . . .
H54L H 0.2758 0.4813 0.9927 0.145 Uiso 1 1 calc R . .
H54M H 0.3126 0.4159 0.9703 0.145 Uiso 1 1 calc R . .
H54N H 0.2733 0.4687 0.9347 0.145 Uiso 1 1 calc R . .
C561 C 0.5880(7) 0.0412(7) 0.4034(5) 0.130(6) Uiso 0.50 1 d PD D -1
H56D H 0.6319 0.0573 0.4194 0.194 Uiso 0.50 1 calc PR D -1
H56E H 0.5787 0.0667 0.3732 0.194 Uiso 0.50 1 calc PR D -1
H56F H 0.5906 -0.0079 0.3956 0.194 Uiso 0.50 1 calc PR D -1
C562 C 0.5302(6) 0.0531(6) 0.4376(4) 0.096(4) Uiso 0.50 1 d PD D -1
H56G H 0.5354 0.0986 0.4542 0.115 Uiso 0.50 1 calc PR D -1
H56H H 0.4845 0.0501 0.4196 0.115 Uiso 0.50 1 calc PR D -1
C563 C 0.5384(6) -0.0037(6) 0.4737(3) 0.091(4) Uiso 0.50 1 d PD D -1
H56I H 0.5339 -0.0489 0.4565 0.109 Uiso 0.50 1 calc PR D -1
H56J H 0.5845 -0.0006 0.4911 0.109 Uiso 0.50 1 calc PR D -1
C564 C 0.4833(5) 0.0033(6) 0.5093(4) 0.071(3) Uiso 0.50 1 d PD D -1
H56K H 0.4370 -0.0003 0.4923 0.085 Uiso 0.50 1 calc PR D -1
H56L H 0.4877 0.0483 0.5268 0.085 Uiso 0.50 1 calc PR D -1
C565 C 0.4940(10) -0.0546(9) 0.5446(6) 0.226(13) Uiso 0.50 1 d PD D -1
H56M H 0.5401 -0.0508 0.5619 0.271 Uiso 0.50 1 calc PR D -1
H56N H 0.4898 -0.0996 0.5273 0.271 Uiso 0.50 1 calc PR D -1
C566 C 0.4376(12) -0.0468(12) 0.5803(7) 0.35(2) Uiso 0.50 1 d PD D -1
H56O H 0.4243 0.0015 0.5822 0.532 Uiso 0.50 1 calc PR D -1
H56P H 0.4546 -0.0619 0.6127 0.532 Uiso 0.50 1 calc PR D -1
H56Q H 0.3974 -0.0751 0.5690 0.532 Uiso 0.50 1 calc PR D -1
C581 C 0.0973(11) 0.5884(12) 0.0456(8) 0.182(9) Uiso 0.50 1 d PD E 1
H58A H 0.1472 0.5947 0.0431 0.273 Uiso 0.50 1 calc PR E 1
H58B H 0.0885 0.5668 0.0768 0.273 Uiso 0.50 1 calc PR E 1
H58C H 0.0750 0.6331 0.0441 0.273 Uiso 0.50 1 calc PR E 1
C582 C 0.0718(13) 0.5480(13) 0.0085(9) 0.192(10) Uiso 0.50 1 d PD . 1
H58D H 0.0940 0.5032 0.0142 0.231 Uiso 0.50 1 calc PR . 1
H58E H 0.0927 0.5668 -0.0207 0.231 Uiso 0.50 1 calc PR . 1
C583 C -0.0002(17) 0.5296(15) -0.0088(12) 0.185(11) Uiso 0.50 1 d PD . 1
H58F H -0.0347 0.5596 0.0056 0.222 Uiso 0.50 1 calc PR . 1
H58G H -0.0068 0.5288 -0.0450 0.222 Uiso 0.50 1 calc PR . 1
C591 C 0.1202(9) 0.5732(8) 0.0136(7) 0.134(6) Uiso 0.50 1 d PD F 2
H59D H 0.1674 0.5880 0.0073 0.201 Uiso 0.50 1 calc PR F 2
H59E H 0.1179 0.5612 0.0481 0.201 Uiso 0.50 1 calc PR F 2
H59F H 0.0884 0.6107 0.0060 0.201 Uiso 0.50 1 calc PR F 2
C592 C 0.1025(7) 0.5186(6) -0.0145(5) 0.089(3) Uiso 0.50 1 d PD F 2
H59G H 0.1343 0.4812 -0.0049 0.107 Uiso 0.50 1 calc PR F 2
H59H H 0.1117 0.5304 -0.0487 0.107 Uiso 0.50 1 calc PR F 2
C593 C 0.0290(13) 0.489(2) -0.0150(15) 0.242(16) Uiso 0.50 1 d PD . 2
H59I H 0.0109 0.4920 -0.0494 0.290 Uiso 0.50 1 calc PR . 2
H59J H 0.0345 0.4395 -0.0085 0.290 Uiso 0.50 1 calc PR . 2
C601 C 0.5886(6) -0.0118(7) 0.0889(5) 0.089(3) Uiso 0.50 1 d PD G 1
H60A H 0.5721 -0.0122 0.1221 0.134 Uiso 0.50 1 calc PR G 1
H60B H 0.5750 -0.0550 0.0718 0.134 Uiso 0.50 1 calc PR G 1
H60C H 0.5682 0.0268 0.0710 0.134 Uiso 0.50 1 calc PR G 1
C602 C 0.6569(10) -0.005(2) 0.0912(13) 0.30(2) Uiso 0.50 1 d PD G 1
H60D H 0.6694 -0.0480 0.1083 0.362 Uiso 0.50 1 calc PR G 1
H60E H 0.6630 0.0311 0.1170 0.362 Uiso 0.50 1 calc PR G 1
C603 C 0.7187(7) 0.0064(8) 0.0655(5) 0.093(4) Uiso 0.50 1 d PD G 1
H60F H 0.7139 0.0565 0.0608 0.111 Uiso 0.50 1 calc PR G 1
H60G H 0.7022 -0.0138 0.0334 0.111 Uiso 0.50 1 calc PR G 1
C604 C 0.7918(8) 0.0022(8) 0.0593(6) 0.103(4) Uiso 0.50 1 d PD G 1
H60H H 0.8113 0.0013 0.0935 0.124 Uiso 0.50 1 calc PR G 1
H60I H 0.7965 -0.0454 0.0466 0.124 Uiso 0.50 1 calc PR G 1
C605 C 0.8409(11) 0.0365(17) 0.0364(13) 0.265(18) Uiso 0.50 1 d PD G 1
H60J H 0.8342 0.0853 0.0455 0.318 Uiso 0.50 1 calc PR G 1
H40K H 0.8263 0.0323 0.0012 0.318 Uiso 0.50 1 calc PR G 1
C606 C 0.9162(8) 0.0287(8) 0.0380(5) 0.093(4) Uiso 0.50 1 d PD G 1
H60L H 0.9365 0.0629 0.0169 0.140 Uiso 0.50 1 calc PR G 1
H60M H 0.9272 -0.0175 0.0264 0.140 Uiso 0.50 1 calc PR G 1
H60N H 0.9351 0.0355 0.0717 0.140 Uiso 0.50 1 calc PR G 1
C611 C 0.6280(9) -0.0178(14) 0.0727(9) 0.180(9) Uiso 0.50 1 d PD H 2
H61D H 0.6015 -0.0424 0.0966 0.270 Uiso 0.50 1 calc PR H 2
H61E H 0.6188 -0.0388 0.0402 0.270 Uiso 0.50 1 calc PR H 2
H61F H 0.6143 0.0305 0.0721 0.270 Uiso 0.50 1 calc PR H 2
C612 C 0.6963(8) -0.0215(9) 0.0856(6) 0.113(5) Uiso 0.50 1 d PD H 2
H61G H 0.7071 -0.0709 0.0832 0.136 Uiso 0.50 1 calc PR H 2
H61H H 0.7004 -0.0095 0.1210 0.136 Uiso 0.50 1 calc PR H 2
C613 C 0.7544(8) 0.0144(10) 0.0643(7) 0.124(6) Uiso 0.50 1 d PD H 2
H61I H 0.7483 0.0634 0.0730 0.149 Uiso 0.50 1 calc PR H 2
H61J H 0.7444 0.0107 0.0285 0.149 Uiso 0.50 1 calc PR H 2
C614 C 0.8291(7) 0.0040(7) 0.0709(5) 0.091(4) Uiso 0.50 1 d PD H 2
H61K H 0.8418 0.0133 0.1060 0.109 Uiso 0.50 1 calc PR H 2
H61L H 0.8366 -0.0456 0.0651 0.109 Uiso 0.50 1 calc PR H 2
C615 C 0.8757(10) 0.0380(11) 0.0454(7) 0.133(6) Uiso 0.50 1 d PD H 2
H61M H 0.8637 0.0872 0.0467 0.160 Uiso 0.50 1 calc PR H 2
H61N H 0.8682 0.0227 0.0107 0.160 Uiso 0.50 1 calc PR H 2
C616 C 0.9495(8) 0.0341(10) 0.0576(7) 0.139(6) Uiso 0.50 1 d PD H 2
H61O H 0.9749 0.0558 0.0318 0.209 Uiso 0.50 1 calc PR H 2
H61P H 0.9626 -0.0141 0.0602 0.209 Uiso 0.50 1 calc PR H 2
H61Q H 0.9606 0.0581 0.0888 0.209 Uiso 0.50 1 calc PR H 2

loop_
_atom_site_aniso_label
_atom_site_aniso_U_11
_atom_site_aniso_U_22
_atom_site_aniso_U_33
_atom_site_aniso_U_23
_atom_site_aniso_U_13
_atom_site_aniso_U_12
Cr1 0.0159(2) 0.0291(2) 0.0257(2) -0.00174(17) 0.00067(16) 0.00149(16)
Cr2 0.0159(2) 0.0281(2) 0.0240(2) -0.00137(17) -0.00053(16) 0.00340(16)
C1 0.0199(13) 0.0326(15) 0.0232(13) -0.0020(11) 0.0033(10) 0.0006(11)
C2 0.0202(13) 0.0295(14) 0.0275(14) -0.0045(11) 0.0020(11) 0.0013(11)
C6 0.0237(14) 0.0314(15) 0.0309(15) -0.0053(12) 0.0034(11) -0.0051(11)
C5 0.0355(16) 0.0295(15) 0.0328(16) 0.0022(12) 0.0074(13) 0.0040(12)
C4 0.0255(14) 0.0434(17) 0.0246(14) 0.0051(12) -0.0001(11) 0.0099(12)
C3 0.0192(13) 0.0426(17) 0.0236(14) -0.0033(12) -0.0015(10) -0.0002(11)
C7 0.0195(13) 0.0431(18) 0.0301(15) -0.0014(13) 0.0006(11) 0.0052(12)
C101 0.0165(12) 0.0175(12) 0.0299(14) -0.0010(10) 0.0020(10) -0.0016(9)
C102 0.0168(12) 0.0190(12) 0.0291(14) 0.0006(10) 0.0001(10) -0.0006(9)
C103 0.0154(12) 0.0243(13) 0.0322(15) -0.0016(11) 0.0005(10) 0.0005(10)
C104 0.0204(13) 0.0281(14) 0.0304(14) -0.0018(11) 0.0058(11) 0.0005(11)
C105 0.0202(13) 0.0244(13) 0.0278(14) -0.0020(11) 0.0016(10) -0.0008(10)
C106 0.0155(12) 0.0183(12) 0.0290(14) 0.0000(10) -0.0011(10) -0.0024(9)
C107 0.0142(11) 0.0240(13) 0.0276(14) -0.0015(10) 0.0008(10) 0.0000(9)
C108 0.0175(12) 0.0262(14) 0.0314(15) -0.0010(11) -0.0046(10) -0.0025(10)
C109 0.0246(14) 0.0251(14) 0.0351(16) -0.0044(12) -0.0044(11) -0.0009(11)
C110 0.0243(14) 0.0334(15) 0.0288(15) -0.0008(12) -0.0034(11) 0.0031(11)
C111 0.0300(15) 0.0290(15) 0.0309(15) 0.0049(12) -0.0011(12) 0.0028(12)
C112 0.0213(13) 0.0245(14) 0.0321(15) 0.0003(11) 0.0002(11) 0.0012(10)
C113 0.0163(12) 0.0256(13) 0.0230(13) -0.0003(10) -0.0005(10) -0.0022(10)
C114 0.0183(12) 0.0274(14) 0.0244(13) 0.0027(11) -0.0007(10) -0.0019(10)
C115 0.0188(13) 0.0297(15) 0.0331(15) 0.0035(12) -0.0017(11) 0.0019(11)
C116 0.0165(12) 0.0383(16) 0.0267(14) 0.0033(12) 0.0000(10) -0.0012(11)
C117 0.0198(13) 0.0330(16) 0.0371(16) 0.0010(12) -0.0024(11) -0.0087(11)
C118 0.0205(13) 0.0264(14) 0.0321(15) 0.0002(11) -0.0002(11) -0.0026(11)
C119 0.0235(14) 0.0475(18) 0.0274(15) -0.0062(13) 0.0010(11) 0.0021(13)
C120 0.0353(17) 0.061(2) 0.0293(16) 0.0039(15) 0.0055(13) 0.0059(15)
C121 0.0429(19) 0.056(2) 0.0416(19) -0.0211(17) -0.0006(15) 0.0000(16)
C122 0.0156(12) 0.0380(16) 0.0351(16) -0.0014(13) 0.0002(11) 0.0028(11)
C123 0.0198(14) 0.0453(19) 0.056(2) -0.0012(16) -0.0006(14) -0.0037(13)
C124 0.0219(15) 0.0388(18) 0.072(2) 0.0040(17) 0.0024(15) 0.0068(13)
C125 0.0282(14) 0.0241(14) 0.0321(15) -0.0021(11) -0.0055(12) -0.0041(11)
C126 0.0357(17) 0.0303(16) 0.050(2) 0.0027(14) 0.0031(14) -0.0066(13)
C127 0.0332(17) 0.0316(16) 0.054(2) 0.0057(14) -0.0004(15) 0.0057(13)
C128 0.0323(15) 0.0238(14) 0.0321(15) 0.0009(11) -0.0016(12) -0.0007(11)
C129 0.0358(17) 0.0247(15) 0.058(2) -0.0010(14) 0.0002(15) 0.0047(13)
C130 0.0323(17) 0.0282(17) 0.077(3) -0.0024(16) -0.0089(17) -0.0014(13)
C131 0.0444(18) 0.0347(17) 0.0293(16) 0.0007(13) -0.0059(13) 0.0035(14)
C132 0.062(3) 0.068(3) 0.046(2) -0.0170(19) 0.0169(19) -0.013(2)
C13A 0.047(2) 0.060(2) 0.0370(19) -0.0070(16) -0.0146(15) 0.0116(17)
C133 0.050(2) 0.055(2) 0.0310(17) -0.0014(15) 0.0000(15) 0.0074(17)
C134 0.0248(14) 0.0234(15) 0.059(2) 0.0023(14) -0.0028(14) -0.0045(11)
C135 0.0384(18) 0.0341(18) 0.068(2) 0.0152(16) -0.0065(17) -0.0060(14)
C136 0.053(2) 0.0324(18) 0.072(3) -0.0102(17) -0.0006(19) -0.0009(16)
C137 0.0166(12) 0.0243(14) 0.0393(16) 0.0036(12) -0.0003(11) -0.0005(10)
C138 0.0452(19) 0.0314(16) 0.0422(18) -0.0038(14) 0.0032(15) -0.0125(14)
C139 0.0354(17) 0.062(2) 0.0335(17) -0.0053(16) 0.0119(14) -0.0022(16)
C13B 0.0382(18) 0.0395(18) 0.0435(19) 0.0104(15) 0.0024(14) -0.0106(14)
C140 0.0179(13) 0.0451(18) 0.0383(17) 0.0053(14) -0.0034(12) -0.0024(12)
C141 0.0198(14) 0.056(2) 0.0469(19) 0.0038(16) -0.0048(13) 0.0054(13)
C142 0.0265(17) 0.081(3) 0.065(3) -0.025(2) -0.0202(17) 0.0095(17)
C169 0.049(2) 0.068(3) 0.0378(19) 0.0038(17) 0.0142(16) 0.0036(18)
C201 0.0188(13) 0.0263(14) 0.0319(15) -0.0011(11) 0.0013(11) 0.0035(10)
C202 0.0157(12) 0.0354(16) 0.0343(15) -0.0057(12) 0.0007(11) 0.0016(11)
C203 0.0226(15) 0.068(2) 0.0316(16) -0.0073(15) 0.0019(12) -0.0030(14)
C204 0.0218(15) 0.082(3) 0.0357(18) -0.0076(17) 0.0065(13) -0.0078(16)
C205 0.0211(14) 0.053(2) 0.0410(18) -0.0081(15) 0.0000(13) 0.0003(13)
C206 0.0211(13) 0.0261(14) 0.0325(15) -0.0048(11) -0.0026(11) 0.0025(10)
C207 0.0164(12) 0.0396(16) 0.0232(13) -0.0018(11) 0.0004(10) 0.0022(11)
C208 0.0173(12) 0.0371(16) 0.0250(14) -0.0034(11) 0.0006(10) 0.0063(11)
C209 0.0203(13) 0.0312(15) 0.0251(14) -0.0036(11) -0.0014(10) 0.0031(11)
C210 0.0172(12) 0.0362(15) 0.0211(13) 0.0009(11) 0.0000(10) 0.0042(11)
C211 0.0183(13) 0.0360(16) 0.0263(14) 0.0036(11) 0.0014(10) 0.0066(11)
C212 0.0189(13) 0.0334(15) 0.0256(14) -0.0016(11) 0.0021(10) 0.0018(11)
C213 0.0199(13) 0.0259(14) 0.0356(16) 0.0037(12) -0.0067(11) -0.0053(10)
C225 0.0236(14) 0.0366(17) 0.0419(18) -0.0025(13) -0.0030(12) 0.0018(12)
C226 0.100(4) 0.054(2) 0.048(2) 0.0154(19) -0.015(2) -0.032(2)
C227 0.094(3) 0.034(2) 0.056(2) -0.0033(17) 0.020(2) -0.014(2)
C228 0.0201(13) 0.0414(17) 0.0359(16) -0.0102(13) -0.0060(12) 0.0119(12)
C229 0.0348(17) 0.052(2) 0.0366(17) -0.0072(15) 0.0009(14) 0.0197(15)
C230 0.0424(18) 0.0412(18) 0.0365(17) -0.0048(14) -0.0052(14) 0.0198(15)
C231 0.0170(12) 0.0370(16) 0.0255(14) -0.0001(11) -0.0014(10) 0.0054(11)
C232 0.0237(15) 0.058(2) 0.0310(16) 0.0090(14) -0.0040(12) 0.0018(14)
C233 0.0249(14) 0.0395(17) 0.0368(17) -0.0025(13) -0.0097(12) -0.0003(12)
C234 0.056(2) 0.0247(16) 0.051(2) -0.0051(14) 0.0073(17) -0.0030(14)
C235 0.074(3) 0.036(2) 0.094(3) 0.001(2) 0.024(3) -0.010(2)
C236 0.060(3) 0.040(2) 0.073(3) -0.0013(19) 0.015(2) 0.0031(18)
Cr3 0.0141(2) 0.0309(3) 0.0227(3) 0.0011(2) 0.00163(19) 0.00020(19)
Cr4 0.0128(2) 0.0190(2) 0.0208(2) 0.00064(18) -0.00067(17) 0.00014(17)
Cr5 0.0223(14) 0.0245(15) 0.0359(17) -0.0028(12) 0.0001(12) -0.0027(11)
Cr6 0.0209(15) 0.0348(17) 0.0400(18) 0.0023(13) 0.0004(12) -0.0032(12)
C11 0.0176(14) 0.0267(16) 0.0192(14) 0.0036(12) 0.0025(11) -0.0016(12)
C12 0.0204(15) 0.0241(16) 0.0231(15) -0.0009(13) 0.0057(12) -0.0019(12)
C13 0.0216(16) 0.0354(18) 0.0202(15) -0.0002(13) 0.0038(13) -0.0075(14)
C14 0.0181(15) 0.042(2) 0.0240(16) 0.0131(14) -0.0019(12) 0.0007(13)
C15 0.0259(16) 0.0246(16) 0.0352(18) 0.0105(14) 0.0043(14) 0.0032(13)
C16 0.0235(16) 0.0241(16) 0.0291(17) 0.0050(13) 0.0031(13) -0.0039(12)
C17 0.0166(15) 0.038(2) 0.0244(16) 0.0031(14) 0.0008(12) 0.0003(13)
C301 0.0203(13) 0.0259(14) 0.0310(15) 0.0032(11) 0.0024(11) -0.0004(10)
C302 0.0204(13) 0.0207(13) 0.0409(16) 0.0030(11) 0.0011(11) -0.0021(10)
C303 0.0178(13) 0.0303(15) 0.054(2) -0.0039(14) 0.0046(13) 0.0007(11)
C304 0.0269(15) 0.0418(18) 0.0435(18) -0.0045(14) 0.0107(13) 0.0003(13)
C305 0.0269(15) 0.0374(17) 0.0360(16) 0.0020(13) 0.0081(12) -0.0013(12)
C306 0.0226(13) 0.0299(15) 0.0281(14) 0.0028(11) 0.0034(11) -0.0005(11)
C313 0.0183(13) 0.0245(14) 0.0426(17) 0.0022(12) -0.0050(11) 0.0005(10)
C314 0.0333(16) 0.0244(14) 0.0418(17) 0.0004(12) -0.0113(13) 0.0000(12)
C315 0.0424(18) 0.0338(17) 0.0397(18) 0.0055(14) -0.0126(14) 0.0040(14)
C316 0.0311(16) 0.0395(18) 0.0405(18) -0.0020(14) -0.0118(13) 0.0049(13)
C317 0.0250(14) 0.0284(15) 0.0503(19) -0.0068(13) -0.0079(13) 0.0019(12)
C318 0.0186(13) 0.0280(15) 0.0438(17) -0.0006(12) -0.0031(12) 0.0029(11)
C319 0.0222(14) 0.0383(17) 0.0325(15) -0.0019(13) 0.0019(11) -0.0017(12)
C320 0.075(3) 0.042(2) 0.040(2) 0.0002(16) 0.0154(18) 0.0041(18)
C321 0.056(2) 0.048(2) 0.045(2) -0.0125(16) -0.0147(17) 0.0116(17)
C331 0.049(2) 0.0255(15) 0.0454(19) 0.0030(13) -0.0107(15) -0.0068(14)
C332 0.058(2) 0.0275(18) 0.088(3) -0.0062(18) -0.008(2) 0.0006(16)
C333 0.059(2) 0.0291(17) 0.060(2) 0.0000(16) -0.0046(18) -0.0093(16)
C334 0.0431(19) 0.048(2) 0.0408(19) -0.0045(15) -0.0147(15) 0.0067(16)
C335 0.0361(19) 0.075(3) 0.043(2) 0.0073(18) -0.0139(15) 0.0065(18)
C336 0.057(2) 0.065(3) 0.039(2) 0.0022(18) -0.0033(17) 0.0082(19)
C337 0.0197(15) 0.058(2) 0.066(2) -0.0140(18) 0.0004(15) 0.0078(14)
C338 0.0245(18) 0.080(3) 0.095(3) -0.020(3) 0.0157(19) -0.0076(18)
C339 0.037(2) 0.064(3) 0.105(4) -0.020(3) -0.003(2) 0.0210(19)
C340 0.0304(15) 0.0257(15) 0.0490(19) -0.0013(13) 0.0022(13) -0.0031(12)
C341 0.043(2) 0.058(3) 0.085(3) 0.008(2) 0.003(2) -0.0182(19)
C342 0.047(2) 0.0368(19) 0.076(3) 0.0153(18) 0.0083(19) 0.0117(16)
C401 0.0180(12) 0.0222(13) 0.0281(14) -0.0025(11) -0.0033(10) 0.0012(10)
C402 0.0172(12) 0.0254(14) 0.0295(14) -0.0057(11) -0.0025(10) 0.0022(10)
C403 0.0232(13) 0.0299(15) 0.0316(15) -0.0078(12) 0.0013(11) -0.0036(11)
C404 0.0210(13) 0.0311(15) 0.0428(17) -0.0043(13) 0.0052(12) -0.0033(11)
C405 0.0178(13) 0.0251(14) 0.0399(16) -0.0031(12) -0.0055(11) 0.0004(10)
C406 0.0204(13) 0.0224(13) 0.0344(15) -0.0014(11) -0.0050(11) 0.0008(10)
C407 0.0159(12) 0.0337(15) 0.0204(13) 0.0016(11) -0.0005(10) 0.0000(10)
C408 0.0211(13) 0.0350(16) 0.0273(14) 0.0039(12) -0.0032(11) -0.0047(11)
C409 0.0270(15) 0.0331(16) 0.0362(16) 0.0029(13) -0.0029(12) -0.0052(12)
C410 0.0239(14) 0.0350(16) 0.0332(16) 0.0065(12) -0.0012(12) -0.0029(12)
C411 0.0213(13) 0.0397(17) 0.0314(15) 0.0126(13) -0.0008(11) 0.0072(12)
C412 0.0215(13) 0.0355(15) 0.0201(13) 0.0043(11) 0.0013(10) 0.0042(11)
C413 0.0231(13) 0.0256(14) 0.0336(15) 0.0012(11) -0.0104(11) -0.0024(11)
C414 0.0198(13) 0.0273(14) 0.0407(17) 0.0025(12) -0.0033(12) -0.0017(11)
C415 0.0268(15) 0.0359(16) 0.0390(17) 0.0096(13) -0.0049(12) 0.0032(12)
C416 0.0321(16) 0.0391(17) 0.0325(16) 0.0001(13) -0.0082(13) -0.0025(13)
C417 0.051(2) 0.0304(16) 0.0353(17) -0.0077(13) -0.0106(15) -0.0009(14)
C418 0.0454(18) 0.0255(15) 0.0378(17) -0.0021(13) -0.0132(14) -0.0023(13)
C419 0.0355(17) 0.064(2) 0.0300(16) -0.0069(15) 0.0017(13) -0.0233(16)
C420 0.096(3) 0.061(3) 0.050(2) -0.024(2) 0.040(2) -0.038(2)
C421 0.0358(18) 0.070(3) 0.0400(19) 0.0110(17) -0.0036(15) -0.0117(17)
C422 0.0200(14) 0.0390(17) 0.051(2) 0.0059(14) -0.0082(13) -0.0043(12)
C423 0.0193(16) 0.086(3) 0.077(3) -0.001(2) 0.0001(17) 0.0111(17)
C424 0.035(2) 0.051(2) 0.131(4) 0.025(3) -0.038(2) -0.0211(18)
C425 0.0289(15) 0.0343(16) 0.0288(15) 0.0002(12) -0.0032(12) 0.0107(12)
C426 0.048(2) 0.0333(17) 0.0435(19) -0.0035(14) 0.0090(15) 0.0103(14)
C427 0.0419(18) 0.0366(17) 0.0394(18) 0.0034(14) -0.0011(14) 0.0006(14)
C428 0.0282(15) 0.0310(16) 0.0478(19) -0.0035(14) -0.0054(13) -0.0019(12)
C429 0.046(2) 0.063(3) 0.075(3) -0.035(2) -0.012(2) 0.0108(19)
C430 0.091(4) 0.076(3) 0.105(4) 0.044(3) 0.036(3) 0.047(3)
C431 0.0247(15) 0.0437(18) 0.0388(17) -0.0014(14) -0.0038(13) -0.0016(13)
C432 0.0306(18) 0.078(3) 0.050(2) 0.009(2) -0.0121(16) -0.0056(17)
C433 0.0372(19) 0.051(2) 0.066(3) -0.0051(19) -0.0098(17) -0.0070(16)
C434 0.0408(18) 0.0316(16) 0.0407(18) 0.0036(13) 0.0049(14) 0.0096(13)
C435 0.042(2) 0.037(2) 0.100(3) -0.022(2) 0.004(2) 0.0015(16)
C436 0.038(2) 0.069(3) 0.142(5) -0.036(3) -0.003(3) 0.021(2)
C437 0.092(3) 0.0258(17) 0.0375(19) -0.0044(14) -0.0137(19) 0.0020(18)
C438 0.098(4) 0.050(3) 0.086(3) -0.006(2) -0.032(3) 0.037(3)
C439 0.157(5) 0.030(2) 0.068(3) 0.007(2) -0.018(3) -0.021(3)
C440 0.046(2) 0.059(2) 0.0319(17) 0.0018(16) -0.0078(15) 0.0008(17)
C441 0.068(3) 0.067(3) 0.0358(19) 0.0056(18) -0.0032(18) 0.013(2)
C442 0.063(3) 0.083(3) 0.041(2) -0.006(2) -0.0219(19) -0.015(2)
C501 0.106(5) 0.074(4) 0.107(5) -0.010(3) 0.009(4) 0.009(3)
C502 0.143(6) 0.063(3) 0.059(3) -0.006(2) 0.005(3) 0.001(3)
C503 0.113(4) 0.052(3) 0.059(3) 0.007(2) -0.012(3) 0.010(3)
C504 0.103(4) 0.070(3) 0.063(3) 0.012(2) -0.023(3) -0.013(3)
C505 0.104(5) 0.098(5) 0.095(4) 0.014(4) -0.018(4) 0.013(4)
C506 0.074(4) 0.143(7) 0.174(8) 0.017(6) -0.038(5) -0.007(4)
C521 0.111(6) 0.217(10) 0.097(5) -0.040(6) 0.011(5) -0.017(6)
C522 0.104(6) 0.202(10) 0.287(14) -0.180(11) -0.096(8) 0.063(7)
C523 0.093(5) 0.075(4) 0.188(8) -0.052(5) -0.057(5) 0.016(3)
C524 0.110(6) 0.140(7) 0.112(6) 0.008(5) -0.041(5) 0.002(5)
C525 0.235(12) 0.174(9) 0.109(7) 0.020(6) 0.014(7) -0.068(9)
C526 0.227(11) 0.315(15) 0.101(6) 0.061(8) -0.036(7) -0.185(11)
C541 0.054(2) 0.056(3) 0.082(3) 0.018(2) -0.004(2) -0.005(2)
C542 0.061(3) 0.066(3) 0.077(3) 0.003(2) 0.007(2) 0.000(2)
C543 0.061(3) 0.078(3) 0.061(3) -0.003(2) -0.001(2) 0.009(2)
C544 0.067(3) 0.063(3) 0.055(2) 0.015(2) 0.009(2) 0.002(2)
C545 0.079(4) 0.117(5) 0.070(3) 0.000(3) 0.017(3) -0.002(3)
C546 0.117(5) 0.099(4) 0.078(4) -0.001(3) 0.050(3) -0.014(4)

loop_
_atom_type_symbol
_atom_type_description
_atom_type_scat_dispersion_real
_atom_type_scat_dispersion_imag
_atom_type_scat_source
C C 0.0033 0.0016 'International Tables Vol C Tables 4.2.6.8 and 6.1.1.4'
H H 0.0000 0.0000 'International Tables Vol C Tables 4.2.6.8 and 6.1.1.4'
Cr Cr 0.3209 0.6236 'International Tables Vol C Tables 4.2.6.8 and 6.1.1.4'

loop_
_geom_angle_atom_site_label_1
_geom_angle_atom_site_label_2
_geom_angle_atom_site_label_3
_geom_angle
_geom_angle_site_symmetry_1
_geom_angle_site_symmetry_3
C101 Cr1 C7 111.95(11) . .
C101 Cr1 C1 147.62(10) . .
C7 Cr1 C1 38.67(10) . .
C101 Cr1 C113 64.30(9) . .
C7 Cr1 C113 174.06(11) . .
C1 Cr1 C113 146.22(9) . .
C210 Cr2 C1 96.10(10) . .
C210 Cr2 C212 69.01(10) . .
C1 Cr2 C212 119.81(10) . .
C210 Cr2 C208 68.94(10) . .
C1 Cr2 C208 160.09(11) . .
C212 Cr2 C208 68.30(11) . .
C210 Cr2 C207 80.96(10) . .
C1 Cr2 C207 156.76(11) . .
C212 Cr2 C207 37.66(10) . .
C208 Cr2 C207 37.43(11) . .
C6 C1 C2 116.5(2) . .
C6 C1 C7 125.0(3) . .
C2 C1 C7 117.4(3) . .
C6 C1 Cr2 69.45(15) . .
C2 C1 Cr2 69.83(15) . .
C7 C1 Cr2 141.5(2) . .
C6 C1 Cr1 120.00(19) . .
C2 C1 Cr1 76.99(16) . .
C7 C1 Cr1 63.93(15) . .
Cr2 C1 Cr1 145.49(13) . .
C3 C2 C1 121.7(3) . .
C5 C6 C1 121.7(3) . .
C4 C5 C6 120.5(3) . .
C3 C4 C5 120.2(3) . .
C4 C3 C2 119.4(3) . .
C1 C7 Cr1 77.40(17) . .
C106 C101 C102 118.7(2) . .
C106 C101 Cr1 101.35(17) . .
C102 C101 Cr1 140.0(2) . .
C103 C102 C101 120.2(2) . .
C103 C102 C107 122.8(2) . .
C101 C102 C107 116.9(2) . .
C104 C103 C102 118.6(2) . .
C104 C103 C122 119.4(2) . .
C102 C103 C122 122.0(2) . .
C105 C104 C103 123.1(2) . .
C104 C105 C106 116.7(2) . .
C104 C105 C119 120.4(2) . .
C106 C105 C119 122.8(2) . .
C101 C106 C105 122.7(2) . .
C101 C106 C113 113.0(2) . .
C105 C106 C113 124.3(2) . .
C112 C107 C108 119.0(2) . .
C112 C107 C102 119.6(2) . .
C108 C107 C102 121.3(2) . .
C109 C108 C107 119.7(3) . .
C109 C108 C125 119.4(2) . .
C107 C108 C125 120.9(2) . .
C108 C109 C110 122.0(3) . .
C111 C110 C109 117.9(3) . .
C111 C110 C131 120.8(3) . .
C109 C110 C131 121.4(3) . .
C110 C111 C112 122.2(3) . .
C111 C112 C107 119.2(3) . .
C111 C112 C128 119.9(3) . .
C107 C112 C128 120.7(2) . .
C114 C113 C118 119.1(2) . .
C114 C113 C106 120.3(2) . .
C118 C113 C106 120.4(2) . .
C114 C113 Cr1 88.47(16) . .
C118 C113 Cr1 96.03(17) . .
C106 C113 Cr1 81.36(15) . .
C115 C114 C113 119.2(2) . .
C115 C114 C137 118.6(2) . .
C113 C114 C137 122.1(2) . .
C116 C115 C114 122.4(3) . .
C117 C116 C115 117.7(2) . .
C117 C116 C140 119.3(3) . .
C115 C116 C140 123.0(3) . .
C116 C117 C118 122.9(3) . .
C117 C118 C113 118.8(3) . .
C117 C118 C134 119.2(2) . .
C113 C118 C134 122.0(2) . .
C105 C119 C121 112.0(3) . .
C105 C119 C120 110.5(3) . .
C121 C119 C120 111.2(3) . .
C124 C122 C103 111.9(2) . .
C124 C122 C123 109.3(3) . .
C103 C122 C123 111.6(2) . .
C108 C125 C126 111.3(2) . .
C108 C125 C127 111.8(3) . .
C126 C125 C127 109.8(2) . .
C130 C128 C112 110.9(3) . .
C130 C128 C129 110.6(3) . .
C112 C128 C129 113.2(2) . .
C110 C131 C13A 111.6(3) . .
C110 C131 C133 111.9(3) . .
C13A C131 C133 111.4(3) . .
C118 C134 C136 110.5(3) . .
C118 C134 C135 111.7(3) . .
C136 C134 C135 110.2(3) . .
C138 C137 C114 111.9(2) . .
C138 C137 C13B 109.6(3) . .
C114 C137 C13B 111.2(2) . .
C305 C139 C169 110.7(3) . .
C305 C139 C132 112.4(3) . .
C169 C139 C132 110.5(3) . .
C116 C140 C141 114.4(3) . .
C116 C140 C142 109.6(3) . .
C141 C140 C142 110.9(3) . .
C202 C201 C206 123.0(3) . .
C201 C202 C203 118.5(3) . .
C201 C202 C207 119.9(2) . .
C203 C202 C207 121.6(3) . .
C204 C203 C202 117.8(3) . .
C204 C203 C259 119.3(4) . .
C202 C203 C259 121.5(4) . .
C204 C203 C219 117.7(3) . .
C202 C203 C219 123.9(3) . .
C259 C203 C219 19.7(3) . .
C205 C204 C203 123.9(3) . .
C204 C205 C206 118.3(3) . .
C204 C205 C222 121.3(4) . .
C206 C205 C222 119.9(4) . .
C204 C205 C252 116.4(4) . .
C206 C205 C252 124.4(4) . .
C222 C205 C252 15.5(4) . .
C205 C206 C201 118.4(3) . .
C205 C206 C213 122.6(3) . .
C201 C206 C213 119.0(3) . .
C208 C207 C212 120.1(2) . .
C208 C207 C202 120.6(2) . .
C212 C207 C202 119.3(3) . .
C208 C207 Cr2 70.21(15) . .
C212 C207 Cr2 70.07(15) . .
C202 C207 Cr2 132.97(19) . .
C209 C208 C207 119.2(2) . .
C209 C208 C228 118.9(3) . .
C207 C208 C228 121.6(2) . .
C209 C208 Cr2 69.05(15) . .
C207 C208 Cr2 72.36(15) . .
C228 C208 Cr2 135.7(2) . .
C210 C209 C208 121.7(3) . .
C211 C210 C209 117.9(2) . .
C211 C210 C231 118.9(2) . .
C209 C210 C231 123.3(3) . .
C211 C210 Cr2 69.91(16) . .
C209 C210 Cr2 70.03(15) . .
C231 C210 Cr2 131.11(19) . .
C210 C211 C212 122.8(3) . .
C211 C212 C207 118.3(3) . .
C211 C212 C225 120.0(2) . .
C207 C212 C225 121.4(2) . .
C211 C212 Cr2 68.80(16) . .
C207 C212 Cr2 72.28(16) . .
C225 C212 Cr2 136.2(2) . .
C264 C213 C218 108.9(7) . .
C264 C213 C214 9.2(8) . .
C218 C213 C214 116.1(4) . .
C264 C213 C268 127.1(8) . .
C218 C213 C268 19.0(4) . .
C214 C213 C268 134.7(6) . .
C264 C213 C206 124.7(7) . .
C218 C213 C206 126.3(3) . .
C214 C213 C206 117.6(3) . .
C268 C213 C206 107.6(5) . .
C215 C214 C234 118.0(5) . .
C215 C214 C213 119.4(5) . .
C234 C214 C213 122.2(4) . .
C216 C215 C214 122.7(5) . .
C215 C216 C217 118.4(4) . .
C215 C216 C240 118.8(4) . .
C217 C216 C240 122.6(4) . .
C216 C217 C218 121.1(4) . .
C217 C218 C213 121.9(4) . .
C217 C218 C237 120.6(4) . .
C213 C218 C237 117.4(4) . .
C213 C264 C265 116.4(13) . .
C213 C264 C234 118.5(10) . .
C265 C264 C234 124.6(12) . .
C266 C265 C264 121.3(13) . .
C265 C266 C267 118.0(11) . .
C265 C266 C270 115.1(15) . .
C267 C266 C270 126.9(13) . .
C268 C267 C266 124.2(11) . .
C267 C268 C277 120.9(10) . .
C267 C268 C213 112.5(10) . .
C277 C268 C213 126.2(9) . .
C221 C219 C220 110.3(5) . .
C221 C219 C203 116.8(5) . .
C220 C219 C203 107.5(5) . .
C203 C259 C261 118.1(7) . .
C203 C259 C260 102.1(7) . .
C261 C259 C260 110.7(7) . .
C223 C222 C205 115.7(6) . .
C223 C222 C224 109.1(6) . .
C205 C222 C224 106.3(6) . .
C253 C252 C254 108.7(8) . .
C253 C252 C205 118.3(8) . .
C254 C252 C205 105.3(7) . .
C227 C225 C226 108.3(3) . .
C227 C225 C212 115.5(3) . .
C226 C225 C212 111.5(3) . .
C230 C228 C208 114.3(2) . .
C230 C228 C229 109.5(3) . .
C208 C228 C229 110.0(2) . .
C233 C231 C232 109.0(2) . .
C233 C231 C210 114.8(2) . .
C232 C231 C210 109.8(2) . .
C214 C234 C236 110.9(4) . .
C214 C234 C235 110.8(4) . .
C236 C234 C235 110.2(3) . .
C214 C234 C264 6.0(6) . .
C236 C234 C264 116.8(6) . .
C235 C234 C264 107.7(6) . .
C218 C237 C238 114.2(4) . .
C218 C237 C239 110.0(4) . .
C238 C237 C239 109.0(4) . .
C268 C277 C279 108.3(9) . .
C268 C277 C278 114.5(10) . .
C279 C277 C278 111.8(10) . .
C242 C240 C241 111.7(4) . .
C242 C240 C216 114.5(4) . .
C241 C240 C216 109.3(4) . .
C271 C270 C272 122.6(18) . .
C271 C270 C266 111.8(16) . .
C272 C270 C266 114.0(14) . .
C301 Cr3 C17 113.38(12) . .
C301 Cr3 C11 151.85(11) . .
C17 Cr3 C11 38.56(11) . .
C301 Cr3 C307 64.80(10) . .
C17 Cr3 C307 176.56(12) . .
C11 Cr3 C307 143.04(10) . .
C410 Cr4 C408 69.21(11) . .
C410 Cr4 C11 93.24(11) . .
C408 Cr4 C11 152.75(11) . .
C410 Cr4 C412 69.88(11) . .
C408 Cr4 C412 68.71(10) . .
C11 Cr4 C412 126.03(11) . .
C410 Cr4 C407 81.60(10) . .
C408 Cr4 C407 37.72(10) . .
C11 Cr4 C407 163.72(11) . .
C412 Cr4 C407 37.73(10) . .
C34 Cr5 C21 92.7(8) . .
C34 Cr5 C26 120.6(8) . .
C21 Cr5 C26 38.4(8) . .
C34 Cr5 C307 82.6(6) . .
C21 Cr5 C307 149.4(6) . .
C26 Cr5 C307 121.0(6) . .
C34 Cr5 C32 70.5(8) . .
C21 Cr5 C32 157.5(7) . .
C26 Cr5 C32 164.1(8) . .
C307 Cr5 C32 45.8(5) . .
C34 Cr5 C312 73.2(6) . .
C21 Cr5 C312 113.4(6) . .
C26 Cr5 C312 95.0(6) . .
C307 Cr5 C312 36.41(11) . .
C32 Cr5 C312 76.9(5) . .
C401 Cr6 C27 104.8(6) . .
C401 Cr6 C21 140.7(5) . .
C27 Cr6 C21 39.1(8) . .
C401 Cr6 C407 69.85(14) . .
C27 Cr6 C407 172.2(6) . .
C21 Cr6 C407 143.6(5) . .
C401 Cr6 C402 33.82(11) . .
C27 Cr6 C402 138.6(6) . .
C21 Cr6 C402 166.3(5) . .
C407 Cr6 C402 36.15(10) . .
C16 C11 C12 116.4(3) . .
C16 C11 C17 124.5(3) . .
C12 C11 C17 117.9(3) . .
C16 C11 Cr4 69.99(17) . .
C12 C11 Cr4 68.43(17) . .
C17 C11 Cr4 142.9(2) . .
C16 C11 Cr3 121.8(2) . .
C12 C11 Cr3 75.15(18) . .
C17 C11 Cr3 64.12(17) . .
Cr4 C11 Cr3 142.55(15) . .
C13 C12 C11 121.5(3) . .
C14 C13 C12 119.7(3) . .
C13 C14 C15 119.9(3) . .
C16 C15 C14 120.9(3) . .
C15 C16 C11 121.6(3) . .
C11 C17 Cr3 77.32(18) . .
C26 C21 C22 114.8(18) . .
C26 C21 C27 118.5(18) . .
C22 C21 C27 125.5(19) . .
C26 C21 Cr5 71.0(12) . .
C22 C21 Cr5 70.0(12) . .
C27 C21 Cr5 138.2(15) . .
C26 C21 Cr6 78.8(13) . .
C22 C21 Cr6 119.3(14) . .
C27 C21 Cr6 63.5(11) . .
Cr5 C21 Cr6 149.2(10) . .
C23 C22 C21 120(2) . .
C24 C23 C22 123(2) . .
C23 C24 C25 120.7(19) . .
C24 C25 C26 117.6(18) . .
C21 C26 C25 123.9(18) . .
C21 C26 Cr5 70.6(12) . .
C25 C26 Cr5 71.6(12) . .
C21 C27 Cr6 77.4(12) . .
C306 C301 C302 119.0(3) . .
C306 C301 Cr3 100.64(18) . .
C302 C301 Cr3 140.1(2) . .
C301 C302 C303 119.6(3) . .
C301 C302 C313 116.9(3) . .
C303 C302 C313 123.6(3) . .
C304 C303 C302 119.2(3) . .
C304 C303 C337 119.3(3) . .
C302 C303 C337 121.5(3) . .
C303 C304 C305 123.0(3) . .
C304 C305 C306 116.8(3) . .
C304 C305 C139 120.7(3) . .
C306 C305 C139 122.5(3) . .
C305 C306 C301 122.4(3) . .
C305 C306 C307 123.5(3) . .
C301 C306 C307 114.1(2) . .
C308 C307 C312 117.4(3) . .
C308 C307 C306 122.7(3) . .
C312 C307 C306 119.7(2) . .
C308 C307 C32 18.8(7) . .
C312 C307 C32 130.2(7) . .
C306 C307 C32 109.4(7) . .
C308 C307 Cr5 49.0(2) . .
C312 C307 Cr5 79.59(19) . .
C306 C307 Cr5 139.5(2) . .
C32 C307 Cr5 67.8(7) . .
C308 C307 Cr3 86.7(2) . .
C312 C307 Cr3 97.98(18) . .
C306 C307 Cr3 80.48(16) . .
C32 C307 Cr3 97.7(7) . .
Cr5 C307 Cr3 60.82(11) . .
C307 C308 C309 120.1(3) . .
C307 C308 C322 121.6(3) . .
C309 C308 C322 118.1(3) . .
C310 C309 C308 122.8(3) . .
C309 C310 C311 117.6(3) . .
C309 C310 C325 123.5(3) . .
C311 C310 C325 118.9(3) . .
C312 C311 C310 120.8(3) . .
C323 C322 C308 112.9(3) . .
C323 C322 C324 110.5(3) . .
C308 C322 C324 109.9(3) . .
C326 C325 C310 114.5(3) . .
C326 C325 C327 109.6(3) . .
C310 C325 C327 109.8(3) . .
C33 C32 C40 120.6(19) . .
C33 C32 C307 109.1(16) . .
C40 C32 C307 129.8(15) . .
C33 C32 Cr5 66.0(12) . .
C40 C32 Cr5 140.1(15) . .
C307 C32 Cr5 66.3(8) . .
C34 C33 C32 126(2) . .
C35 C34 C33 119.3(19) . .
C35 C34 C37 115.1(18) . .
C33 C34 C37 125.2(19) . .
C35 C34 Cr5 72.1(12) . .
C33 C34 Cr5 69.7(12) . .
C37 C34 Cr5 136.9(15) . .
C34 C35 C312 133.3(17) . .
C38 C37 C34 112.3(19) . .
C38 C37 C39 108(2) . .
C34 C37 C39 116.1(18) . .
C32 C40 C41 110.3(19) . .
C32 C40 C42 116.4(19) . .
C41 C40 C42 110.6(19) . .
C311 C312 C307 121.2(3) . .
C311 C312 C319 117.2(3) . .
C307 C312 C319 121.6(3) . .
C311 C312 C35 23.5(7) . .
C307 C312 C35 102.2(8) . .
C319 C312 C35 134.2(8) . .
C311 C312 Cr5 65.9(2) . .
C307 C312 Cr5 64.00(17) . .
C319 C312 Cr5 148.9(2) . .
C35 C312 Cr5 61.2(7) . .
C314 C313 C318 119.3(3) . .
C314 C313 C302 121.0(3) . .
C318 C313 C302 119.5(3) . .
C313 C314 C315 119.2(3) . .
C313 C314 C331 122.0(3) . .
C315 C314 C331 118.8(3) . .
C316 C315 C314 121.8(3) . .
C317 C316 C315 117.8(3) . .
C317 C316 C334 121.5(3) . .
C315 C316 C334 120.6(3) . .
C316 C317 C318 122.3(3) . .
C317 C318 C313 119.6(3) . .
C317 C318 C340 119.6(3) . .
C313 C318 C340 120.8(3) . .
C312 C319 C320 111.8(3) . .
C312 C319 C321 112.3(3) . .
C320 C319 C321 109.6(3) . .
C314 C331 C333 112.7(3) . .
C314 C331 C332 110.5(3) . .
C333 C331 C332 109.6(3) . .
C336 C334 C335 111.9(3) . .
C336 C334 C316 110.7(3) . .
C335 C334 C316 113.7(3) . .
C338 C337 C339 110.1(3) . .
C338 C337 C303 111.1(3) . .
C339 C337 C303 111.6(3) . .
C341 C340 C318 113.4(3) . .
C341 C340 C342 109.7(3) . .
C318 C340 C342 109.8(3) . .
C402 C401 C406 123.4(3) . .
C402 C401 Cr6 97.0(2) . .
C406 C401 Cr6 139.5(2) . .
C401 C402 C403 118.8(2) . .
C401 C402 C407 118.6(2) . .
C403 C402 C407 122.5(2) . .
C401 C402 Cr6 49.22(16) . .
C403 C402 Cr6 167.0(2) . .
C407 C402 Cr6 69.71(16) . .
C404 C403 C402 117.5(3) . .
C404 C403 C419 119.0(3) . .
C402 C403 C419 123.4(3) . .
C405 C404 C403 123.9(3) . .
C404 C405 C406 118.0(2) . .
C404 C405 C422 120.4(3) . .
C406 C405 C422 121.6(3) . .
C401 C406 C405 118.2(3) . .
C401 C406 C413 119.0(3) . .
C405 C406 C413 122.8(2) . .
C408 C407 C412 120.3(2) . .
C408 C407 C402 119.5(2) . .
C412 C407 C402 120.2(2) . .
C408 C407 Cr4 69.66(15) . .
C412 C407 Cr4 70.51(15) . .
C402 C407 Cr4 133.37(19) . .
C408 C407 Cr6 110.3(2) . .
C412 C407 Cr6 86.06(17) . .
C402 C407 Cr6 74.14(16) . .
Cr4 C407 Cr6 60.91(10) . .
C409 C408 C407 119.7(3) . .
C409 C408 C428 118.4(3) . .
C407 C408 C428 121.8(2) . .
C409 C408 Cr4 68.63(17) . .
C407 C408 Cr4 72.62(16) . .
C428 C408 Cr4 135.2(2) . .
C410 C409 C408 121.8(3) . .
C409 C410 C411 117.6(3) . .
C409 C410 C431 122.9(3) . .
C411 C410 C431 119.5(3) . .
C409 C410 Cr4 69.83(17) . .
C411 C410 Cr4 70.63(17) . .
C431 C410 Cr4 132.2(2) . .
C410 C411 C412 123.5(3) . .
C411 C412 C407 117.2(3) . .
C411 C412 C425 120.6(2) . .
C407 C412 C425 121.7(2) . .
C411 C412 Cr4 68.49(16) . .
C407 C412 Cr4 71.75(16) . .
C425 C412 Cr4 137.40(19) . .
C414 C413 C418 119.3(3) . .
C414 C413 C406 120.5(3) . .
C418 C413 C406 120.1(3) . .
C415 C414 C413 118.9(3) . .
C415 C414 C434 120.0(3) . .
C413 C414 C434 121.0(3) . .
C416 C415 C414 122.6(3) . .
C415 C416 C417 117.5(3) . .
C415 C416 C440 124.1(3) . .
C417 C416 C440 118.4(3) . .
C418 C417 C416 122.1(3) . .
C417 C418 C413 119.4(3) . .
C417 C418 C437 119.0(3) . .
C413 C418 C437 121.5(3) . .
C403 C419 C420 111.6(3) . .
C403 C419 C421 111.2(3) . .
C420 C419 C421 109.0(3) . .
C424 C422 C405 110.5(3) . .
C424 C422 C423 110.6(3) . .
C405 C422 C423 111.3(3) . .
C412 C425 C426 114.4(3) . .
C412 C425 C427 109.5(2) . .
C426 C425 C427 109.1(2) . .
C430 C428 C408 114.7(3) . .
C430 C428 C429 108.9(4) . .
C408 C428 C429 111.8(3) . .
C410 C431 C432 110.4(3) . .
C410 C431 C433 114.2(3) . .
C432 C431 C433 109.4(3) . .
C436 C434 C414 112.7(3) . .
C436 C434 C435 109.4(3) . .
C414 C434 C435 112.2(3) . .
C438 C437 C439 111.0(4) . .
C438 C437 C418 111.2(3) . .
C439 C437 C418 112.2(3) . .
C441 C440 C442 111.7(3) . .
C441 C440 C416 114.8(3) . .
C442 C440 C416 109.6(3) . .
C501 C502 C503 117.9(5) . .
C502 C503 C504 119.1(5) . .
C505 C504 C503 118.8(5) . .
C504 C505 C506 117.0(6) . .
C523 C522 C521 109.9(8) . .
C522 C523 C524 112.6(8) . .
C525 C524 C523 122.0(7) . .
C524 C525 C526 124.6(11) . .
C543 C542 C541 113.5(4) . .
C542 C543 C544 116.6(4) . .
C545 C544 C543 114.8(4) . .
C544 C545 C546 115.9(5) . .
C563 C562 C561 103.7(9) . .
C564 C563 C562 107.9(9) . .
C563 C564 C565 105.8(9) . .
C564 C565 C566 105.0(10) . .
C581 C582 C583 132(3) . .
C581 C582 C583 129(2) . 2_565
C583 C582 C583 37.9(19) . 2_565
C583 C583 C582 96(3) 2_565 .
C583 C583 C582 46.5(16) 2_565 2_565
C582 C583 C582 142.1(19) . 2_565
C591 C592 C593 119.9(17) . .
C593 C593 C592 129(3) 2_565 .
C601 C602 C603 148(3) . .
C602 C603 C604 153.9(19) . .
C605 C604 C603 138.4(18) . .
C604 C605 C606 131(2) . .
C611 C612 C613 128.6(17) . .
C612 C613 C614 130.7(14) . .
C615 C614 C613 123.2(13) . .
C614 C615 C616 121.8(15) . .

loop_
_geom_bond_atom_site_label_1
_geom_bond_atom_site_label_2
_geom_bond_distance
_geom_bond_site_symmetry_2
Cr1 C101 2.051(3) .
Cr1 C7 2.098(3) .
Cr1 C1 2.279(3) .
Cr1 C113 2.474(3) .
Cr2 C210 2.179(3) .
Cr2 C1 2.179(3) .
Cr2 C212 2.204(3) .
Cr2 C208 2.205(3) .
Cr2 C207 2.233(3) .
C1 C6 1.424(4) .
C1 C2 1.442(4) .
C1 C7 1.459(4) .
C2 C3 1.428(4) .
C6 C5 1.412(4) .
C5 C4 1.407(4) .
C4 C3 1.401(4) .
C101 C106 1.401(4) .
C101 C102 1.410(3) .
C102 C103 1.407(4) .
C102 C107 1.498(4) .
C103 C104 1.402(4) .
C103 C122 1.528(4) .
C104 C105 1.391(4) .
C105 C106 1.405(4) .
C105 C119 1.518(4) .
C106 C113 1.518(3) .
C107 C112 1.411(4) .
C107 C108 1.413(4) .
C108 C109 1.382(4) .
C108 C125 1.524(4) .
C109 C110 1.393(4) .
C110 C111 1.389(4) .
C110 C131 1.512(4) .
C111 C112 1.393(4) .
C112 C128 1.522(4) .
C113 C114 1.414(4) .
C113 C118 1.422(4) .
C114 C115 1.401(4) .
C114 C137 1.521(4) .
C115 C116 1.387(4) .
C116 C117 1.387(4) .
C116 C140 1.519(4) .
C117 C118 1.394(4) .
C118 C134 1.523(4) .
C119 C121 1.528(5) .
C119 C120 1.533(5) .
C122 C124 1.527(4) .
C122 C123 1.529(4) .
C125 C126 1.532(4) .
C125 C127 1.535(4) .
C128 C130 1.516(4) .
C128 C129 1.526(4) .
C131 C13A 1.517(5) .
C131 C133 1.525(5) .
C132 C139 1.539(5) .
C134 C136 1.530(5) .
C134 C135 1.539(5) .
C137 C138 1.523(4) .
C137 C13B 1.525(4) .
C139 C305 1.522(5) .
C139 C169 1.528(5) .
C140 C141 1.524(5) .
C140 C142 1.525(5) .
C201 C202 1.389(4) .
C201 C206 1.402(4) .
C202 C203 1.408(4) .
C202 C207 1.513(4) .
C203 C204 1.392(4) .
C203 C259 1.517(8) .
C203 C219 1.551(6) .
C204 C205 1.386(5) .
C205 C206 1.395(4) .
C205 C222 1.536(7) .
C205 C252 1.570(9) .
C206 C213 1.496(4) .
C207 C208 1.424(4) .
C207 C212 1.432(4) .
C208 C209 1.426(4) .
C208 C228 1.527(4) .
C209 C210 1.416(4) .
C210 C211 1.403(4) .
C210 C231 1.527(4) .
C211 C212 1.425(4) .
C212 C225 1.538(4) .
C213 C264 1.246(15) .
C213 C218 1.403(5) .
C213 C214 1.467(7) .
C213 C268 1.481(10) .
C214 C215 1.382(7) .
C214 C234 1.458(7) .
C215 C216 1.381(6) .
C216 C217 1.390(6) .
C216 C240 1.538(6) .
C217 C218 1.392(7) .
C218 C237 1.517(6) .
C264 C265 1.45(2) .
C264 C234 1.721(16) .
C265 C266 1.363(19) .
C266 C267 1.389(16) .
C266 C270 1.53(2) .
C267 C268 1.352(16) .
C268 C277 1.482(15) .
C219 C221 1.531(9) .
C219 C220 1.534(8) .
C259 C261 1.511(12) .
C259 C260 1.552(13) .
C222 C223 1.506(9) .
C222 C224 1.551(10) .
C252 C253 1.520(15) .
C252 C254 1.546(13) .
C225 C227 1.506(5) .
C225 C226 1.528(5) .
C228 C230 1.528(5) .
C228 C229 1.540(4) .
C231 C233 1.528(4) .
C231 C232 1.528(4) .
C234 C236 1.519(5) .
C234 C235 1.538(5) .
C237 C238 1.523(7) .
C237 C239 1.541(7) .
C277 C279 1.518(16) .
C277 C278 1.537(16) .
C240 C242 1.499(7) .
C240 C241 1.536(8) .
C270 C271 1.47(3) .
C270 C272 1.49(2) .
Cr3 C301 2.044(3) .
Cr3 C17 2.105(3) .
Cr3 C11 2.283(3) .
Cr3 C307 2.478(3) .
Cr4 C410 2.155(3) .
Cr4 C408 2.189(3) .
Cr4 C11 2.187(3) .
Cr4 C412 2.211(3) .
Cr4 C407 2.228(3) .
Cr5 C34 2.09(2) .
Cr5 C21 2.14(2) .
Cr5 C26 2.15(2) .
Cr5 C307 2.161(4) .
Cr5 C32 2.19(2) .
Cr5 C312 2.364(4) .
Cr6 C401 1.882(4) .
Cr6 C27 2.08(2) .
Cr6 C21 2.27(2) .
Cr6 C407 2.406(4) .
Cr6 C402 2.468(4) .
C11 C16 1.427(4) .
C11 C12 1.455(4) .
C11 C17 1.458(4) .
C12 C13 1.423(5) .
C13 C14 1.398(5) .
C14 C15 1.419(5) .
C15 C16 1.402(5) .
C21 C26 1.41(3) .
C21 C22 1.46(3) .
C21 C27 1.46(3) .
C22 C23 1.38(3) .
C23 C24 1.36(3) .
C24 C25 1.40(3) .
C25 C26 1.41(3) .
C301 C306 1.401(4) .
C301 C302 1.405(4) .
C302 C303 1.410(4) .
C302 C313 1.497(4) .
C303 C304 1.384(5) .
C303 C337 1.534(4) .
C304 C305 1.396(4) .
C305 C306 1.396(4) .
C306 C307 1.518(4) .
C307 C308 1.387(4) .
C307 C312 1.427(4) .
C307 C32 1.69(2) .
C308 C309 1.401(5) .
C308 C322 1.528(5) .
C309 C310 1.379(5) .
C310 C311 1.395(5) .
C310 C325 1.526(5) .
C311 C312 1.388(4) .
C322 C323 1.523(5) .
C322 C324 1.540(6) .
C325 C326 1.512(5) .
C325 C327 1.530(5) .
C32 C33 1.41(3) .
C32 C40 1.45(3) .
C33 C34 1.36(3) .
C34 C35 1.35(3) .
C34 C37 1.54(3) .
C35 C312 1.547(19) .
C37 C38 1.45(4) .
C37 C39 1.54(3) .
C40 C41 1.55(3) .
C40 C42 1.54(3) .
C312 C319 1.519(4) .
C313 C314 1.395(4) .
C313 C318 1.409(4) .
C314 C315 1.395(4) .
C314 C331 1.522(4) .
C315 C316 1.398(5) .
C316 C317 1.373(5) .
C316 C334 1.513(5) .
C317 C318 1.384(4) .
C318 C340 1.520(4) .
C319 C320 1.527(5) .
C319 C321 1.529(4) .
C331 C333 1.523(5) .
C331 C332 1.535(5) .
C334 C336 1.491(5) .
C334 C335 1.515(5) .
C337 C338 1.528(6) .
C337 C339 1.529(5) .
C340 C341 1.515(5) .
C340 C342 1.529(4) .
C401 C402 1.384(4) .
C401 C406 1.399(4) .
C402 C403 1.402(4) .
C402 C407 1.513(3) .
C403 C404 1.401(4) .
C403 C419 1.520(4) .
C404 C405 1.389(4) .
C405 C406 1.404(4) .
C405 C422 1.531(4) .
C406 C413 1.502(4) .
C407 C408 1.428(4) .
C407 C412 1.436(4) .
C408 C409 1.414(4) .
C408 C428 1.529(4) .
C409 C410 1.410(4) .
C410 C411 1.410(4) .
C410 C431 1.521(4) .
C411 C412 1.429(4) .
C412 C425 1.523(4) .
C413 C414 1.407(4) .
C413 C418 1.417(4) .
C414 C415 1.399(4) .
C414 C434 1.520(4) .
C415 C416 1.393(5) .
C416 C417 1.394(4) .
C416 C440 1.526(4) .
C417 C418 1.394(4) .
C418 C437 1.532(5) .
C419 C420 1.531(6) .
C419 C421 1.534(5) .
C422 C424 1.516(5) .
C422 C423 1.532(5) .
C425 C426 1.532(4) .
C425 C427 1.539(4) .
C428 C430 1.509(5) .
C428 C429 1.530(5) .
C431 C432 1.523(5) .
C431 C433 1.531(5) .
C434 C436 1.503(5) .
C434 C435 1.522(5) .
C437 C438 1.510(7) .
C437 C439 1.530(5) .
C440 C441 1.514(5) .
C440 C442 1.522(5) .
C501 C502 1.434(7) .
C502 C503 1.480(7) .
C503 C504 1.501(7) .
C504 C505 1.454(8) .
C505 C506 1.505(8) .
C521 C522 1.575(14) .
C522 C523 1.295(12) .
C523 C524 1.666(11) .
C524 C525 1.410(11) .
C525 C526 1.415(11) .
C541 C542 1.533(6) .
C542 C543 1.481(6) .
C543 C544 1.498(6) .
C544 C545 1.464(6) .
C545 C546 1.523(8) .
C561 C562 1.487(10) .
C562 C563 1.468(9) .
C563 C564 1.461(9) .
C564 C565 1.474(9) .
C565 C566 1.482(11) .
C581 C582 1.315(16) .
C582 C583 1.455(16) .
C582 C583 2.00(4) 2_565
C583 C583 1.23(5) 2_565
C583 C582 2.00(4) 2_565
C591 C592 1.305(14) .
C592 C593 1.498(15) .
C593 C593 1.46(6) 2_565
C601 C602 1.301(16) .
C602 C603 1.411(15) .
C603 C604 1.414(14) .
C604 C605 1.316(16) .
C605 C606 1.440(17) .
C611 C612 1.329(16) .
C612 C613 1.441(14) .
C613 C614 1.438(15) .
C614 C615 1.320(14) .
C615 C616 1.425(16) .
